data_4325956
loop_
_publ_author_name
'Guillaume Rousseau'
'Olivier Oms'
'Anne Dolbecq'
'J\'er\^ome Marrot'
'Pierre Mialane'

_publ_contact_author
; 
      Pr P. Mialane
      Institut Lavoisier de Versailles, ILV, UMR CNRS 8180
      Universit\'e de Versailles Saint-Quentin-en-Yvelines
      45 Avenue des Etats Unis
      78035 Versailles Cedex
      France
;
_publ_contact_author_email mialane@chimie.uvsq.fr
_publ_contact_author_fax '(33) 1 39 25 43 81'
_publ_contact_author_phone '(33) 1 39 25 43 83 '
_publ_section_title
;
 Route for the Elaboration of Functionalized Hybrid 3d-Substituted
 Trivacant Keggin Anions
;
_journal_name_full 'Inorganic Chemistry'
_journal_page_first 7376
_journal_page_last 7378
_journal_paper_doi 10.1021/ic2011088
_journal_volume 50
_journal_year 2011
_chemical_formula_sum 'C18 H15 K7 Na Ni4 O53 S3 Si W9'
_chemical_formula_weight 3389.75
_chemical_name_systematic
; 

 ? 

;
_space_group_IT_number 7
_symmetry_cell_setting monoclinic
_symmetry_space_group_name_Hall 'P -2yac'
_symmetry_space_group_name_H-M 'P 1 n 1'
_atom_sites_solution_hydrogens geom
_atom_sites_solution_primary direct
_atom_sites_solution_secondary difmap
_audit_creation_method SHELXL-97
_cell_angle_alpha 90.00
_cell_angle_beta 91.8040(10)
_cell_angle_gamma 90.00
_cell_formula_units_Z 2
_cell_length_a 12.3039(3)
_cell_length_b 19.2841(4)
_cell_length_c 13.9852(3)
_cell_measurement_reflns_used 9280
_cell_measurement_temperature 296(2)
_cell_measurement_theta_max 30.00
_cell_measurement_theta_min 2.48
_cell_volume 3316.62(13)
_computing_cell_refinement 'Bruker SAINT'
_computing_data_collection 'Bruker APEX2'
_computing_data_reduction 'Bruker SAINT'
_computing_molecular_graphics 'Bruker SHELXTL'
_computing_publication_material 'Bruker SHELXTL'
_computing_structure_refinement 'SHELXL-97 (Sheldrick, 1997)'
_computing_structure_solution 'SHELXS-97 (Sheldrick, 1990)'
_diffrn_ambient_temperature 296(2)
_diffrn_detector_area_resol_mean 512x512
_diffrn_measured_fraction_theta_full 1.000
_diffrn_measured_fraction_theta_max 1.000
_diffrn_measurement_device_type 'Bruker APEX-II CCD'
_diffrn_measurement_method '\f and \w scans'
_diffrn_radiation_monochromator graphite
_diffrn_radiation_source 'fine-focus sealed tube'
_diffrn_radiation_type MoK\a
_diffrn_radiation_wavelength 0.71073
_diffrn_reflns_av_R_equivalents 0.0401
_diffrn_reflns_av_sigmaI/netI 0.0339
_diffrn_reflns_limit_h_max 17
_diffrn_reflns_limit_h_min -17
_diffrn_reflns_limit_k_max 27
_diffrn_reflns_limit_k_min -26
_diffrn_reflns_limit_l_max 19
_diffrn_reflns_limit_l_min -19
_diffrn_reflns_number 113725
_diffrn_reflns_theta_full 30.01
_diffrn_reflns_theta_max 30.01
_diffrn_reflns_theta_min 1.66
_diffrn_standards_number 0
_exptl_absorpt_coefficient_mu 17.306
_exptl_absorpt_correction_T_max 0.2765
_exptl_absorpt_correction_T_min 0.2305
_exptl_absorpt_correction_type multi-scan
_exptl_absorpt_process_details 'SADABS (Sheldrick, V2.10)'
_exptl_crystal_colour yellow
_exptl_crystal_density_diffrn 3.394
_exptl_crystal_description parallelepiped
_exptl_crystal_F_000 3062
_exptl_crystal_size_max 0.12
_exptl_crystal_size_mid 0.10
_exptl_crystal_size_min 0.10
_refine_diff_density_max 1.537
_refine_diff_density_min -1.659
_refine_diff_density_rms 0.233
_refine_ls_abs_structure_details 'Flack H D (1983), Acta Cryst. A39, 876-881'
_refine_ls_abs_structure_Flack 0.000(10)
_refine_ls_extinction_method none
_refine_ls_goodness_of_fit_ref 1.049
_refine_ls_hydrogen_treatment constr
_refine_ls_matrix_type full
_refine_ls_number_parameters 893
_refine_ls_number_reflns 19337
_refine_ls_number_restraints 2
_refine_ls_restrained_S_all 1.049
_refine_ls_R_factor_all 0.0351
_refine_ls_R_factor_gt 0.0320
_refine_ls_shift/su_max 0.001
_refine_ls_shift/su_mean 0.000
_refine_ls_structure_factor_coef Fsqd
_refine_ls_weighting_details 'calc w=1/[\s^2^(Fo^2^)+(0.0219P)^2^+32.8262P] where P=(Fo^2^+2Fc^2^)/3'
_refine_ls_weighting_scheme calc
_refine_ls_wR_factor_gt 0.0724
_refine_ls_wR_factor_ref 0.0742
_reflns_number_gt 18308
_reflns_number_total 19337
_reflns_threshold_expression >2sigma(I)
_cod_data_source_file ic2011088_si_002_3.cif
_cod_data_source_block 3
_cod_database_code 4325956

loop_
_symmetry_equiv_pos_as_xyz
'x, y, z'
'x+1/2, -y, z+1/2'

loop_
_atom_site_label
_atom_site_type_symbol
_atom_site_fract_x
_atom_site_fract_y
_atom_site_fract_z
_atom_site_U_iso_or_equiv
_atom_site_adp_type
_atom_site_occupancy
_atom_site_symmetry_multiplicity
_atom_site_calc_flag
_atom_site_refinement_flags
W1 W 0.70540(3) 0.413948(17) 0.36199(2) 0.02309(7) Uani 1 1 d .
W2 W 0.90161(3) 0.499178(17) 0.49048(3) 0.02461(7) Uani 1 1 d .
W3 W 0.70971(3) 0.407442(18) 0.60342(3) 0.02439(7) Uani 1 1 d .
W4 W 0.71179(3) 0.213060(18) 0.58851(3) 0.02544(7) Uani 1 1 d .
W5 W 0.71026(3) 0.219413(17) 0.34928(2) 0.02275(7) Uani 1 1 d .
W6 W 0.91896(3) 0.323491(18) 0.22475(2) 0.02371(7) Uani 1 1 d .
W7 W 1.11373(3) 0.406373(17) 0.35398(3) 0.02333(7) Uani 1 1 d .
W8 W 1.11789(3) 0.397416(18) 0.62089(3) 0.02381(7) Uani 1 1 d .
W9 W 0.92796(3) 0.305168(18) 0.73250(2) 0.02395(7) Uani 1 1 d .
Ni1 Ni 0.90035(9) 0.14018(6) 0.46739(8) 0.0231(2) Uani 1 1 d .
Ni2 Ni 1.10554(9) 0.24074(5) 0.34290(8) 0.0227(2) Uani 1 1 d .
Ni3 Ni 1.11019(9) 0.23287(6) 0.60699(8) 0.0230(2) Uani 1 1 d .
Ni4 Ni 1.13935(9) 0.12049(5) 0.46936(8) 0.0237(2) Uani 1 1 d .
Si1 Si 0.91224(18) 0.31585(10) 0.47897(17) 0.0115(3) Uani 1 1 d .
O1 O 0.6051(5) 0.4456(4) 0.2870(5) 0.0313(14) Uani 1 1 d .
O2 O 0.6675(5) 0.3208(3) 0.3673(4) 0.0228(12) Uani 1 1 d .
O3 O 0.8147(5) 0.3944(3) 0.2776(4) 0.0271(12) Uani 1 1 d .
O4 O 0.7830(5) 0.5007(3) 0.3940(5) 0.0276(13) Uani 1 1 d .
O5 O 0.6333(5) 0.4270(3) 0.4836(5) 0.0259(12) Uani 1 1 d .
O6 O 0.8347(5) 0.3858(3) 0.4830(4) 0.0229(11) Uani 1 1 d .
O7 O 0.9259(6) 0.5880(3) 0.4963(6) 0.0340(15) Uani 1 1 d .
O8 O 0.9958(5) 0.4710(3) 0.3969(5) 0.0270(12) Uani 1 1 d .
O9 O 0.9979(5) 0.4648(3) 0.5838(5) 0.0291(13) Uani 1 1 d .
O10 O 0.7865(5) 0.4948(3) 0.5836(5) 0.0296(13) Uani 1 1 d .
O11 O 0.6108(6) 0.4342(4) 0.6800(5) 0.0377(16) Uani 1 1 d .
O12 O 0.8212(5) 0.3793(3) 0.6862(4) 0.0259(12) Uani 1 1 d .
O13 O 0.6702(5) 0.3138(3) 0.5852(5) 0.0270(13) Uani 1 1 d .
O14 O 0.6107(5) 0.1865(4) 0.6638(5) 0.0336(15) Uani 1 1 d .
O15 O 0.7824(5) 0.1316(3) 0.5677(5) 0.0286(13) Uani 1 1 d .
O16 O 0.8203(5) 0.2437(3) 0.6813(4) 0.0253(12) Uani 1 1 d .
O17 O 0.6322(5) 0.2082(3) 0.4683(5) 0.0286(13) Uani 1 1 d .
O18 O 0.8354(5) 0.2469(3) 0.4731(4) 0.0214(11) Uani 1 1 d .
O19 O 0.7790(5) 0.1384(3) 0.3643(5) 0.0305(13) Uani 1 1 d .
O20 O 0.6050(5) 0.1989(4) 0.2696(5) 0.0312(14) Uani 1 1 d .
O21 O 0.8151(5) 0.2580(3) 0.2657(5) 0.0275(12) Uani 1 1 d .
O22 O 0.8782(6) 0.3381(4) 0.1063(5) 0.0335(14) Uani 1 1 d .
O23 O 1.0240(5) 0.2599(3) 0.2124(5) 0.0296(13) Uani 1 1 d .
O24 O 1.0241(5) 0.3998(3) 0.2384(4) 0.0268(12) Uani 1 1 d .
O25 O 0.9846(4) 0.3200(3) 0.3834(4) 0.0218(11) Uani 1 1 d .
O26 O 1.2026(5) 0.4709(3) 0.3218(5) 0.0352(15) Uani 1 1 d .
O27 O 1.1907(5) 0.3315(3) 0.3248(5) 0.0289(13) Uani 1 1 d .
O28 O 1.1456(5) 0.4001(3) 0.4871(4) 0.0241(12) Uani 1 1 d .
O29 O 1.2085(5) 0.4603(3) 0.6618(5) 0.0330(15) Uani 1 1 d .
O30 O 1.1971(5) 0.3197(3) 0.6423(5) 0.0283(13) Uani 1 1 d .
O31 O 1.0313(5) 0.3823(3) 0.7334(5) 0.0283(13) Uani 1 1 d .
O32 O 0.9895(4) 0.3139(3) 0.5765(4) 0.0219(11) Uani 1 1 d .
O33 O 1.0341(5) 0.2422(3) 0.7357(5) 0.0290(13) Uani 1 1 d .
O34 O 0.8928(6) 0.3091(4) 0.8527(5) 0.0358(15) Uani 1 1 d .
O35 O 1.0195(5) 0.1552(3) 0.3746(4) 0.0240(12) Uani 1 1 d .
O36 O 1.0233(4) 0.1495(3) 0.5650(4) 0.0238(12) Uani 1 1 d .
O37 O 0.9181(6) 0.0331(3) 0.4644(6) 0.0394(17) Uani 1 1 d .
O38 O 1.2253(6) 0.1868(3) 0.2748(6) 0.0358(16) Uani 1 1 d .
O39 O 1.1725(5) 0.2249(3) 0.4756(4) 0.0238(12) Uani 1 1 d .
O40 O 1.2316(6) 0.1761(4) 0.6749(5) 0.0339(15) Uani 1 1 d .
O41 O 1.0969(6) 0.0184(3) 0.4657(5) 0.0340(15) Uani 1 1 d .
O42 O 1.2531(5) 0.0968(3) 0.3710(5) 0.0305(13) Uani 1 1 d .
O43 O 1.2577(6) 0.0911(3) 0.5701(5) 0.0377(16) Uani 1 1 d .
S1 S 1.2430(4) -0.2047(2) 0.5041(5) 0.0925(16) Uani 1 1 d .
S2 S 1.5343(4) -0.0694(2) 0.6226(4) 0.0766(12) Uani 1 1 d .
S3 S 1.5384(4) -0.0574(2) 0.3124(4) 0.0852(14) Uani 1 1 d .
C1 C 1.0026(8) -0.0026(5) 0.4668(7) 0.0296(18) Uani 1 1 d .
C2 C 0.9834(9) -0.0796(5) 0.4840(8) 0.039(2) Uani 1 1 d .
H2A H 0.9586 -0.0857 0.5486 0.047 Uiso 1 1 calc R
H2B H 0.9257 -0.0954 0.4404 0.047 Uiso 1 1 calc R
C3 C 1.0813(8) -0.1241(4) 0.4712(7) 0.033(2) Uani 1 1 d .
C4 C 1.1405(14) -0.1540(7) 0.5439(9) 0.063(4) Uani 1 1 d .
H4 H 1.1265 -0.1475 0.6083 0.075 Uiso 1 1 calc R
C5 C 1.2144(11) -0.1878(7) 0.3925(12) 0.059(4) Uani 1 1 d .
H5 H 1.2506 -0.2068 0.3413 0.071 Uiso 1 1 calc R
C6 C 1.1263(10) -0.1399(6) 0.3834(8) 0.043(3) Uani 1 1 d .
H6 H 1.1016 -0.1212 0.3254 0.052 Uiso 1 1 calc R
C7 C 1.2750(7) 0.1217(5) 0.6471(7) 0.0306(18) Uani 1 1 d .
C8 C 1.3629(11) 0.0924(6) 0.7138(9) 0.051(3) Uani 1 1 d .
H8A H 1.4207 0.1264 0.7198 0.061 Uiso 1 1 calc R
H8B H 1.3325 0.0870 0.7765 0.061 Uiso 1 1 calc R
C9 C 1.4127(9) 0.0245(5) 0.6867(8) 0.040(2) Uani 1 1 d .
C10 C 1.3625(12) -0.0382(7) 0.7036(10) 0.056(3) Uani 1 1 d .
H10 H 1.2962 -0.0422 0.7332 0.068 Uiso 1 1 calc R
C11 C 1.4209(12) -0.0941(6) 0.6717(10) 0.059(4) Uani 1 1 d .
H11 H 1.3990 -0.1400 0.6773 0.070 Uiso 1 1 calc R
C12 C 1.5072(10) 0.0164(7) 0.6448(12) 0.063(4) Uani 1 1 d .
H12 H 1.5531 0.0528 0.6293 0.075 Uiso 1 1 calc R
C13 C 1.2711(8) 0.1325(5) 0.2981(7) 0.034(2) Uani 1 1 d .
C14 C 1.3603(9) 0.1086(6) 0.2321(9) 0.043(3) Uani 1 1 d .
H14A H 1.4176 0.1431 0.2333 0.052 Uiso 1 1 calc R
H14B H 1.3302 0.1064 0.1672 0.052 Uiso 1 1 calc R
C15 C 1.4108(9) 0.0373(6) 0.2578(9) 0.042(3) Uani 1 1 d .
C16 C 1.3566(12) -0.0251(7) 0.2347(10) 0.054(3) Uani 1 1 d .
H16 H 1.2881 -0.0281 0.2050 0.065 Uiso 1 1 calc R
C17 C 1.4222(13) -0.0831(7) 0.2635(10) 0.063(4) Uani 1 1 d .
H17 H 1.4018 -0.1292 0.2555 0.076 Uiso 1 1 calc R
C18 C 1.5104(13) 0.0290(7) 0.2995(14) 0.074(4) Uani 1 1 d .
H18 H 1.5568 0.0648 0.3184 0.089 Uiso 1 1 calc R
K1 K 1.3076(2) -0.02269(13) 0.46731(19) 0.0455(5) Uani 1 1 d .
K2 K 0.40682(17) 0.49881(12) 0.26610(19) 0.0401(5) Uani 1 1 d .
K3 K 0.41169(19) 0.47724(15) 0.7222(2) 0.0502(6) Uani 1 1 d .
K4 K 0.1501(3) 0.59894(16) 0.5970(2) 0.0587(7) Uani 1 1 d .
K5 K 1.2353(4) 0.2557(2) 0.8314(3) 0.0891(12) Uani 1 1 d .
K6 K 0.6779(5) 0.6216(2) 0.5952(3) 0.0982(14) Uani 1 1 d .
K7 K 0.0835(8) 0.6984(4) 0.2815(6) 0.128(3) Uani 0.75 1 d P
K8 K 0.7132(10) 0.9908(7) 0.4808(14) 0.080(5) Uani 0.25 1 d P
Na1 Na 0.4992(5) 0.3233(3) 0.4727(4) 0.0540(13) Uani 1 1 d .
O1W O 0.4074(8) 0.3546(7) 0.3201(13) 0.105(5) Uani 1 1 d .
O2W O 0.2004(9) 0.6094(6) 0.4047(8) 0.077(3) Uani 1 1 d .
O3W O 1.2163(10) 0.1592(6) 0.9713(10) 0.085(3) Uani 1 1 d .
O4W O 0.7908(10) 0.7427(6) 0.6132(8) 0.078(3) Uani 1 1 d .
O5W O 0.6641(9) 0.6190(5) 0.3930(7) 0.069(3) Uani 1 1 d .
O6W O 1.0417(9) 0.2496(7) 1.0006(8) 0.084(4) Uani 1 1 d .
O7W O 0.4177(13) 0.1968(9) 0.4835(18) 0.130(6) Uani 1 1 d .
O8W O 0.0100(9) 0.6993(6) 0.6518(9) 0.080(3) Uani 1 1 d .
O9W O 1.4349(18) 0.2766(9) 0.9320(15) 0.066(5) Uani 0.50 1 d P
O10W O -0.0821(13) 0.7037(16) 0.146(2) 0.105(10) Uani 0.50 1 d P
O11W O 0.9559(19) 0.4541(15) -0.0244(18) 0.088(7) Uani 0.50 1 d P
O12W O 0.3898(15) 0.4249(18) 0.5180(17) 0.104(10) Uani 0.50 1 d P

loop_
_atom_site_aniso_label
_atom_site_aniso_U_11
_atom_site_aniso_U_22
_atom_site_aniso_U_33
_atom_site_aniso_U_23
_atom_site_aniso_U_13
_atom_site_aniso_U_12
W1 0.01894(14) 0.02098(14) 0.02920(17) 0.00105(13) -0.00144(12) 0.00174(12)
W2 0.02081(15) 0.01724(15) 0.03566(18) -0.00234(13) -0.00114(13) 0.00059(11)
W3 0.01906(14) 0.02471(16) 0.02945(17) -0.00451(13) 0.00185(12) 0.00215(12)
W4 0.02272(15) 0.02842(17) 0.02531(16) 0.00099(13) 0.00262(12) -0.00663(13)
W5 0.02152(15) 0.02196(15) 0.02467(16) -0.00171(12) -0.00098(12) -0.00369(12)
W6 0.02320(16) 0.02428(16) 0.02370(16) 0.00172(13) 0.00138(12) -0.00063(12)
W7 0.01924(15) 0.02091(15) 0.02997(17) 0.00227(13) 0.00314(12) -0.00128(11)
W8 0.01972(15) 0.02132(15) 0.03021(16) -0.00423(13) -0.00193(12) -0.00148(12)
W9 0.02293(15) 0.02563(16) 0.02326(16) -0.00289(13) 0.00026(12) -0.00059(13)
Ni1 0.0214(5) 0.0208(5) 0.0272(6) -0.0006(4) 0.0012(4) -0.0011(4)
Ni2 0.0213(5) 0.0204(5) 0.0265(5) -0.0003(4) 0.0043(4) -0.0001(4)
Ni3 0.0225(5) 0.0217(5) 0.0247(5) -0.0002(4) -0.0006(4) 0.0008(4)
Ni4 0.0251(5) 0.0190(5) 0.0271(5) -0.0003(4) 0.0019(4) 0.0024(4)
Si1 0.0065(7) 0.0132(8) 0.0147(8) -0.0028(7) -0.0012(6) 0.0019(6)
O1 0.027(3) 0.033(3) 0.034(3) 0.006(3) -0.004(3) 0.000(3)
O2 0.019(3) 0.019(3) 0.031(3) 0.001(2) 0.000(2) 0.0056(19)
O3 0.031(3) 0.023(3) 0.027(3) 0.002(2) 0.002(2) 0.000(2)
O4 0.024(3) 0.014(3) 0.045(4) -0.002(2) -0.001(3) 0.001(2)
O5 0.019(3) 0.028(3) 0.030(3) -0.005(2) -0.004(2) 0.001(2)
O6 0.028(3) 0.014(2) 0.027(3) 0.002(2) 0.001(2) 0.003(2)
O7 0.031(3) 0.021(3) 0.050(4) -0.007(3) -0.003(3) -0.003(2)
O8 0.022(3) 0.020(3) 0.039(3) 0.002(2) 0.001(2) 0.000(2)
O9 0.024(3) 0.026(3) 0.037(3) -0.002(3) -0.001(3) 0.001(2)
O10 0.027(3) 0.023(3) 0.039(4) -0.004(3) -0.001(3) 0.002(2)
O11 0.030(3) 0.046(4) 0.037(4) -0.009(3) 0.004(3) 0.002(3)
O12 0.026(3) 0.028(3) 0.023(3) -0.006(2) 0.000(2) 0.001(2)
O13 0.022(3) 0.027(3) 0.031(3) -0.002(2) 0.003(2) -0.004(2)
O14 0.025(3) 0.040(4) 0.036(4) 0.009(3) 0.007(3) -0.009(3)
O15 0.032(3) 0.021(3) 0.033(3) 0.003(2) 0.002(3) -0.004(2)
O16 0.019(3) 0.028(3) 0.028(3) 0.001(2) 0.000(2) -0.003(2)
O17 0.024(3) 0.032(3) 0.030(3) -0.002(3) 0.003(2) -0.009(2)
O18 0.028(3) 0.016(3) 0.020(3) -0.003(2) -0.003(2) 0.000(2)
O19 0.034(3) 0.024(3) 0.032(3) -0.004(3) -0.002(3) 0.000(3)
O20 0.026(3) 0.033(3) 0.034(4) -0.006(3) 0.000(3) -0.002(3)
O21 0.026(3) 0.028(3) 0.029(3) -0.005(2) -0.001(2) -0.002(2)
O22 0.042(4) 0.033(3) 0.025(3) 0.004(3) 0.006(3) 0.002(3)
O23 0.034(3) 0.028(3) 0.027(3) 0.000(2) -0.002(3) 0.003(3)
O24 0.026(3) 0.024(3) 0.030(3) 0.005(2) -0.004(2) -0.004(2)
O25 0.016(2) 0.020(3) 0.030(3) 0.002(2) 0.000(2) 0.002(2)
O26 0.024(3) 0.027(3) 0.055(4) 0.012(3) 0.008(3) 0.002(2)
O27 0.025(3) 0.020(3) 0.042(4) 0.004(3) 0.008(3) 0.000(2)
O28 0.022(3) 0.024(3) 0.027(3) -0.002(2) -0.001(2) -0.002(2)
O29 0.024(3) 0.029(3) 0.046(4) -0.013(3) 0.002(3) -0.009(2)
O30 0.026(3) 0.021(3) 0.037(3) 0.000(2) -0.006(3) 0.000(2)
O31 0.023(3) 0.031(3) 0.031(3) -0.011(3) 0.005(2) -0.009(2)
O32 0.017(3) 0.019(3) 0.030(3) -0.003(2) 0.001(2) -0.002(2)
O33 0.029(3) 0.024(3) 0.034(3) 0.000(3) 0.003(3) 0.003(2)
O34 0.040(4) 0.042(4) 0.025(3) -0.002(3) 0.002(3) 0.000(3)
O35 0.025(3) 0.020(3) 0.027(3) 0.001(2) 0.004(2) 0.001(2)
O36 0.018(3) 0.022(3) 0.031(3) 0.003(2) -0.004(2) -0.004(2)
O37 0.035(3) 0.020(3) 0.063(5) -0.003(3) 0.006(3) 0.002(3)
O38 0.036(4) 0.028(3) 0.044(4) 0.007(3) 0.013(3) 0.012(3)
O39 0.023(3) 0.019(3) 0.029(3) -0.002(2) 0.000(2) 0.001(2)
O40 0.039(4) 0.033(3) 0.030(3) -0.007(3) -0.009(3) 0.014(3)
O41 0.034(4) 0.019(3) 0.049(4) 0.001(3) 0.003(3) 0.003(2)
O42 0.029(3) 0.029(3) 0.034(3) 0.001(3) 0.008(3) 0.010(2)
O43 0.043(4) 0.031(3) 0.039(4) -0.002(3) -0.013(3) 0.019(3)
S1 0.078(3) 0.054(2) 0.144(5) 0.009(3) -0.026(3) 0.024(2)
S2 0.070(2) 0.060(2) 0.100(3) -0.006(2) 0.010(2) 0.0293(19)
S3 0.081(3) 0.063(2) 0.111(4) -0.002(2) -0.014(3) 0.037(2)
C1 0.036(5) 0.024(4) 0.030(4) -0.001(3) 0.004(4) -0.001(3)
C2 0.044(6) 0.026(5) 0.047(6) 0.004(4) 0.002(5) -0.004(4)
C3 0.040(5) 0.017(4) 0.043(5) -0.002(3) 0.000(4) 0.000(3)
C4 0.103(12) 0.054(8) 0.031(6) 0.002(5) -0.011(6) -0.003(8)
C5 0.048(7) 0.045(7) 0.085(10) 0.002(6) 0.021(7) 0.009(5)
C6 0.051(6) 0.046(6) 0.034(5) -0.009(4) 0.012(5) 0.012(5)
C7 0.027(4) 0.030(4) 0.034(5) 0.008(4) -0.001(4) 0.002(3)
C8 0.064(8) 0.041(6) 0.047(6) -0.010(5) 0.002(6) 0.020(5)
C9 0.036(5) 0.033(5) 0.049(6) 0.000(4) -0.016(4) 0.014(4)
C10 0.063(8) 0.053(7) 0.053(7) 0.015(6) 0.000(6) -0.016(6)
C11 0.081(10) 0.024(5) 0.069(9) 0.014(5) -0.023(7) -0.006(5)
C12 0.043(7) 0.037(6) 0.109(12) 0.002(7) 0.012(7) 0.001(5)
C13 0.032(5) 0.035(5) 0.038(5) 0.001(4) 0.008(4) 0.007(4)
C14 0.043(6) 0.033(5) 0.055(7) 0.014(5) 0.028(5) 0.017(4)
C15 0.039(6) 0.035(5) 0.053(6) 0.006(5) 0.024(5) 0.014(4)
C16 0.062(8) 0.042(7) 0.058(8) -0.015(6) 0.002(6) 0.007(6)
C17 0.088(11) 0.042(7) 0.059(8) -0.025(6) 0.009(7) -0.004(7)
C18 0.074(10) 0.034(6) 0.113(13) -0.020(7) -0.004(9) 0.004(6)
K1 0.0524(14) 0.0353(12) 0.0490(13) -0.0012(10) 0.0037(11) 0.0133(10)
K2 0.0234(10) 0.0365(12) 0.0601(15) 0.0160(10) -0.0010(9) 0.0005(8)
K3 0.0261(11) 0.0568(15) 0.0675(17) -0.0224(13) -0.0016(11) -0.0034(10)
K4 0.074(2) 0.0518(17) 0.0502(15) 0.0018(12) -0.0042(14) -0.0025(14)
K5 0.109(3) 0.072(2) 0.084(3) -0.011(2) -0.029(2) 0.010(2)
K6 0.127(4) 0.090(3) 0.079(3) 0.010(2) 0.024(3) 0.007(3)
K7 0.203(9) 0.084(4) 0.100(5) 0.003(4) 0.043(5) -0.005(5)
K8 0.036(6) 0.071(8) 0.135(14) -0.018(9) 0.012(7) -0.022(6)
Na1 0.062(3) 0.057(3) 0.043(3) 0.003(2) 0.002(2) -0.016(2)
O1W 0.032(5) 0.076(8) 0.209(16) 0.003(9) 0.032(7) -0.002(5)
O2W 0.078(7) 0.063(6) 0.091(8) -0.014(6) 0.045(6) -0.023(5)
O3W 0.072(7) 0.081(8) 0.101(9) -0.011(7) 0.015(6) -0.001(7)
O4W 0.109(9) 0.060(6) 0.065(7) -0.022(5) -0.001(6) 0.008(6)
O5W 0.095(8) 0.060(6) 0.051(5) -0.013(4) -0.013(5) 0.047(6)
O6W 0.066(7) 0.123(11) 0.063(7) -0.009(7) 0.003(5) 0.035(7)
O7W 0.048(6) 0.169(15) 0.174(15) 0.008(14) 0.003(8) -0.013(9)
O8W 0.060(6) 0.071(7) 0.107(9) -0.029(6) -0.022(6) -0.020(5)
O9W 0.085(14) 0.031(9) 0.082(14) -0.014(9) -0.010(11) 0.018(9)
O10W 0.010(7) 0.17(3) 0.13(2) -0.05(2) -0.009(10) 0.027(11)
O11W 0.074(15) 0.11(2) 0.075(15) 0.012(14) 0.003(12) -0.029(14)
O12W 0.024(9) 0.20(3) 0.084(17) -0.056(18) 0.002(9) 0.001(13)

loop_
_atom_type_symbol
_atom_type_description
_atom_type_scat_dispersion_real
_atom_type_scat_dispersion_imag
_atom_type_scat_source
C C 0.0033 0.0016 'International Tables Vol C Tables 4.2.6.8 and 6.1.1.4'
H H 0.0000 0.0000 'International Tables Vol C Tables 4.2.6.8 and 6.1.1.4'
O O 0.0106 0.0060 'International Tables Vol C Tables 4.2.6.8 and 6.1.1.4'
Si Si 0.0817 0.0704 'International Tables Vol C Tables 4.2.6.8 and 6.1.1.4'
S S 0.1246 0.1234 'International Tables Vol C Tables 4.2.6.8 and 6.1.1.4'
Ni Ni 0.3393 1.1124 'International Tables Vol C Tables 4.2.6.8 and 6.1.1.4'
W W -0.8490 6.8722 'International Tables Vol C Tables 4.2.6.8 and 6.1.1.4'
Na Na 0.0362 0.0249 'International Tables Vol C Tables 4.2.6.8 and 6.1.1.4'
K K 0.2009 0.2494 'International Tables Vol C Tables 4.2.6.8 and 6.1.1.4'

loop_
_geom_angle_atom_site_label_1
_geom_angle_atom_site_label_2
_geom_angle_atom_site_label_3
_geom_angle
_geom_angle_site_symmetry_1
_geom_angle_site_symmetry_3
O1 W1 O3 101.9(3) . .
O1 W1 O2 101.1(3) . .
O3 W1 O2 91.0(3) . .
O1 W1 O5 98.6(3) . .
O3 W1 O5 159.3(3) . .
O2 W1 O5 88.2(3) . .
O1 W1 O4 99.9(3) . .
O3 W1 O4 87.8(3) . .
O2 W1 O4 158.8(3) . .
O5 W1 O4 85.6(3) . .
O1 W1 O6 170.1(3) . .
O3 W1 O6 85.6(2) . .
O2 W1 O6 85.0(2) . .
O5 W1 O6 73.7(2) . .
O4 W1 O6 73.7(2) . .
O1 W1 Na1 86.0(2) . .
O3 W1 Na1 137.1(2) . .
O2 W1 Na1 46.3(2) . .
O5 W1 Na1 47.36(19) . .
O4 W1 Na1 132.8(2) . .
O6 W1 Na1 92.87(17) . .
O1 W1 K4 46.6(2) . 2_564
O3 W1 K4 58.1(2) . 2_564
O2 W1 K4 86.44(19) . 2_564
O5 W1 K4 142.41(18) . 2_564
O4 W1 K4 110.6(2) . 2_564
O6 W1 K4 142.49(16) . 2_564
Na1 W1 K4 107.07(10) . 2_564
O1 W1 K3 88.2(2) . 2_564
O3 W1 K3 44.70(19) . 2_564
O2 W1 K3 135.57(18) . 2_564
O5 W1 K3 133.71(18) . 2_564
O4 W1 K3 48.2(2) . 2_564
O6 W1 K3 92.81(15) . 2_564
Na1 W1 K3 174.19(10) . 2_564
K4 W1 K3 68.81(7) 2_564 2_564
O7 W2 O8 102.2(3) . .
O7 W2 O9 102.3(3) . .
O8 W2 O9 89.6(3) . .
O7 W2 O10 98.0(3) . .
O8 W2 O10 159.7(3) . .
O9 W2 O10 88.6(3) . .
O7 W2 O4 98.1(3) . .
O8 W2 O4 89.2(3) . .
O9 W2 O4 159.3(3) . .
O10 W2 O4 85.4(3) . .
O7 W2 O6 169.3(3) . .
O8 W2 O6 85.5(2) . .
O9 W2 O6 85.1(2) . .
O10 W2 O6 74.2(2) . .
O4 W2 O6 74.3(2) . .
O7 W2 K3 85.2(3) . 2_564
O8 W2 K3 45.22(19) . 2_564
O9 W2 K3 134.4(2) . 2_564
O10 W2 K3 135.4(2) . 2_564
O4 W2 K3 50.33(19) . 2_564
O6 W2 K3 95.20(15) . 2_564
O7 W2 K2 86.9(3) . 2_565
O8 W2 K2 135.82(19) . 2_565
O9 W2 K2 46.4(2) . 2_565
O10 W2 K2 47.47(19) . 2_565
O4 W2 K2 132.72(19) . 2_565
O6 W2 K2 92.79(15) . 2_565
K3 W2 K2 172.00(6) 2_564 2_565
O7 W2 K4 50.2(2) . 1_655
O8 W2 K4 85.05(19) . 1_655
O9 W2 K4 55.1(2) . 1_655
O10 W2 K4 110.19(19) . 1_655
O4 W2 K4 145.21(18) . 1_655
O6 W2 K4 139.01(15) . 1_655
K3 W2 K4 105.76(6) 2_564 1_655
K2 W2 K4 67.79(6) 2_565 1_655
O7 W2 K6 61.0(3) . .
O8 W2 K6 153.6(2) . .
O9 W2 K6 112.9(2) . .
O10 W2 K6 41.40(19) . .
O4 W2 K6 74.5(2) . .
O6 W2 K6 109.12(17) . .
K3 W2 K6 109.96(8) 2_564 .
K2 W2 K6 67.18(8) 2_565 .
K4 W2 K6 96.41(10) 1_655 .
O11 W3 O12 102.9(3) . .
O11 W3 O13 100.7(3) . .
O12 W3 O13 89.2(3) . .
O11 W3 O5 98.4(3) . .
O12 W3 O5 158.7(3) . .
O13 W3 O5 87.3(3) . .
O11 W3 O10 100.6(3) . .
O12 W3 O10 89.4(3) . .
O13 W3 O10 158.4(3) . .
O5 W3 O10 86.2(3) . .
O11 W3 O6 170.7(3) . .
O12 W3 O6 84.7(2) . .
O13 W3 O6 84.6(2) . .
O5 W3 O6 74.1(2) . .
O10 W3 O6 73.8(2) . .
O11 W3 Na1 86.5(3) . .
O12 W3 Na1 135.2(2) . .
O13 W3 Na1 46.0(2) . .
O5 W3 Na1 46.3(2) . .
O10 W3 Na1 132.4(2) . .
O6 W3 Na1 91.92(17) . .
O11 W3 K7 54.0(3) . 2_565
O12 W3 K7 74.2(3) . 2_565
O13 W3 K7 55.7(2) . 2_565
O5 W3 K7 120.0(2) . 2_565
O10 W3 K7 143.6(2) . 2_565
O6 W3 K7 134.34(18) . 2_565
Na1 W3 K7 76.84(18) . 2_565
O11 W3 K2 86.2(2) . 2_565
O12 W3 K2 46.10(19) . 2_565
O13 W3 K2 134.8(2) . 2_565
O5 W3 K2 136.21(18) . 2_565
O10 W3 K2 50.4(2) . 2_565
O6 W3 K2 95.44(15) . 2_565
Na1 W3 K2 172.64(10) . 2_565
K7 W3 K2 97.95(16) 2_565 2_565
O14 W4 O15 101.4(3) . .
O14 W4 O17 99.3(3) . .
O15 W4 O17 92.9(3) . .
O14 W4 O16 100.2(3) . .
O15 W4 O16 92.7(3) . .
O17 W4 O16 158.2(3) . .
O14 W4 O13 96.5(3) . .
O15 W4 O13 162.2(3) . .
O17 W4 O13 84.5(3) . .
O16 W4 O13 83.7(3) . .
O14 W4 O18 173.9(3) . .
O15 W4 O18 78.9(2) . .
O17 W4 O18 74.6(2) . .
O16 W4 O18 85.8(2) . .
O13 W4 O18 83.4(2) . .
O14 W4 K7 49.1(3) . 2_565
O15 W4 K7 138.7(2) . 2_565
O17 W4 K7 117.1(3) . 2_565
O16 W4 K7 70.1(2) . 2_565
O13 W4 K7 56.0(2) . 2_565
O18 W4 K7 133.86(18) . 2_565
O14 W4 Na1 85.7(2) . .
O15 W4 Na1 139.3(2) . .
O17 W4 Na1 46.5(2) . .
O16 W4 Na1 125.7(2) . .
O13 W4 Na1 42.19(19) . .
O18 W4 Na1 90.19(16) . .
K7 W4 Na1 74.66(17) 2_565 .
O20 W5 O19 102.6(3) . .
O20 W5 O21 101.6(3) . .
O19 W5 O21 94.9(3) . .
O20 W5 O17 98.3(3) . .
O19 W5 O17 92.7(3) . .
O21 W5 O17 156.6(3) . .
O20 W5 O2 96.2(3) . .
O19 W5 O2 161.1(3) . .
O21 W5 O2 83.4(2) . .
O17 W5 O2 82.3(3) . .
O20 W5 O18 172.3(3) . .
O19 W5 O18 79.3(2) . .
O21 W5 O18 85.6(2) . .
O17 W5 O18 74.1(2) . .
O2 W5 O18 81.8(2) . .
O22 W6 O23 101.8(3) . .
O22 W6 O21 102.6(3) . .
O23 W6 O21 93.9(3) . .
O22 W6 O24 98.1(3) . .
O23 W6 O24 92.7(3) . .
O21 W6 O24 156.4(3) . .
O22 W6 O3 94.1(3) . .
O23 W6 O3 164.0(3) . .
O21 W6 O3 84.2(3) . .
O24 W6 O3 83.2(3) . .
O22 W6 O25 171.7(3) . .
O23 W6 O25 81.0(2) . .
O21 W6 O25 84.9(2) . .
O24 W6 O25 73.9(2) . .
O3 W6 O25 83.0(2) . .
O22 W6 K3 79.8(2) . 2_564
O23 W6 K3 134.4(2) . 2_564
O21 W6 K3 130.73(19) . 2_564
O24 W6 K3 42.88(18) . 2_564
O3 W6 K3 46.80(18) . 2_564
O25 W6 K3 92.57(14) . 2_564
O22 W6 K6 74.1(2) . 2_564
O23 W6 K6 62.3(2) . 2_564
O21 W6 K6 153.8(2) . 2_564
O24 W6 K6 44.8(2) . 2_564
O3 W6 K6 121.76(19) . 2_564
O25 W6 K6 100.81(16) . 2_564
K3 W6 K6 74.98(8) 2_564 2_564
O22 W6 K4 45.9(2) . 2_564
O23 W6 K4 143.2(2) . 2_564
O21 W6 K4 80.1(2) . 2_564
O24 W6 K4 107.22(18) . 2_564
O3 W6 K4 52.21(19) . 2_564
O25 W6 K4 133.68(14) . 2_564
K3 W6 K4 66.63(6) 2_564 2_564
K6 W6 K4 111.76(10) 2_564 2_564
O26 W7 O27 100.3(3) . .
O26 W7 O28 100.9(3) . .
O27 W7 O28 94.5(3) . .
O26 W7 O24 100.3(3) . .
O27 W7 O24 92.8(3) . .
O28 W7 O24 155.9(3) . .
O26 W7 O8 95.7(3) . .
O27 W7 O8 164.0(3) . .
O28 W7 O8 82.9(3) . .
O24 W7 O8 83.8(3) . .
O26 W7 O25 174.5(3) . .
O27 W7 O25 80.4(2) . .
O28 W7 O25 84.4(2) . .
O24 W7 O25 74.2(2) . .
O8 W7 O25 83.6(2) . .
O26 W7 K6 72.5(3) . 2_564
O27 W7 K6 62.3(2) . 2_564
O28 W7 K6 153.1(2) . 2_564
O24 W7 K6 47.0(2) . 2_564
O8 W7 K6 123.3(2) . 2_564
O25 W7 K6 103.33(17) . 2_564
O26 W7 K3 81.8(2) . 2_564
O27 W7 K3 135.6(2) . 2_564
O28 W7 K3 128.98(18) . 2_564
O24 W7 K3 44.17(19) . 2_564
O8 W7 K3 46.46(19) . 2_564
O25 W7 K3 93.92(14) . 2_564
K6 W7 K3 76.79(10) 2_564 2_564
O29 W8 O30 100.8(3) . .
O29 W8 O28 99.9(3) . .
O30 W8 O28 94.2(3) . .
O29 W8 O31 101.6(3) . .
O30 W8 O31 92.7(3) . .
O28 W8 O31 155.8(2) . .
O29 W8 O9 95.2(3) . .
O30 W8 O9 163.9(3) . .
O28 W8 O9 83.3(3) . .
O31 W8 O9 83.7(3) . .
O29 W8 O32 175.8(3) . .
O30 W8 O32 80.1(2) . .
O28 W8 O32 84.2(2) . .
O31 W8 O32 74.2(2) . .
O9 W8 O32 83.9(2) . .
O29 W8 K2 84.3(2) . 2_565
O30 W8 K2 134.7(2) . 2_565
O28 W8 K2 129.62(18) . 2_565
O31 W8 K2 42.8(2) . 2_565
O9 W8 K2 46.45(19) . 2_565
O32 W8 K2 92.11(14) . 2_565
O29 W8 K4 43.0(2) . 1_655
O30 W8 K4 141.3(2) . 1_655
O28 W8 K4 82.42(18) . 1_655
O31 W8 K4 106.05(19) . 1_655
O9 W8 K4 54.27(18) . 1_655
O32 W8 K4 137.15(15) . 1_655
K2 W8 K4 66.84(6) 2_565 1_655
O29 W8 K3 23.1(2) . 1_655
O30 W8 K3 77.9(2) . 1_655
O28 W8 K3 98.27(18) . 1_655
O31 W8 K3 105.86(18) . 1_655
O9 W8 K3 118.13(18) . 1_655
O32 W8 K3 158.01(14) . 1_655
K2 W8 K3 102.69(5) 2_565 1_655
K4 W8 K3 64.59(7) 1_655 1_655
O34 W9 O33 102.1(3) . .
O34 W9 O16 101.4(3) . .
O33 W9 O16 94.9(3) . .
O34 W9 O31 98.1(3) . .
O33 W9 O31 92.4(3) . .
O16 W9 O31 157.2(3) . .
O34 W9 O12 95.6(3) . .
O33 W9 O12 162.2(3) . .
O16 W9 O12 83.3(3) . .
O31 W9 O12 83.2(3) . .
O34 W9 O32 171.9(3) . .
O33 W9 O32 79.2(3) . .
O16 W9 O32 86.3(2) . .
O31 W9 O32 73.8(2) . .
O12 W9 O32 83.0(2) . .
O34 W9 K2 79.6(2) . 2_565
O33 W9 K2 136.4(2) . 2_565
O16 W9 K2 127.91(19) . 2_565
O31 W9 K2 45.06(19) . 2_565
O12 W9 K2 45.38(17) . 2_565
O32 W9 K2 93.96(14) . 2_565
O34 W9 K5 86.5(3) . .
O33 W9 K5 33.5(2) . .
O16 W9 K5 127.34(19) . .
O31 W9 K5 65.3(2) . .
O12 W9 K5 148.35(18) . .
O32 W9 K5 90.52(16) . .
K2 W9 K5 104.75(7) 2_565 .
O35 Ni1 O36 82.9(2) . .
O35 Ni1 O19 94.5(3) . .
O36 Ni1 O19 175.4(2) . .
O35 Ni1 O15 175.6(2) . .
O36 Ni1 O15 94.3(3) . .
O19 Ni1 O15 88.0(3) . .
O35 Ni1 O37 93.0(3) . .
O36 Ni1 O37 91.5(3) . .
O19 Ni1 O37 92.5(3) . .
O15 Ni1 O37 90.6(3) . .
O35 Ni1 O18 99.3(2) . .
O36 Ni1 O18 99.0(2) . .
O19 Ni1 O18 77.6(2) . .
O15 Ni1 O18 77.7(2) . .
O37 Ni1 O18 164.8(3) . .
O35 Ni1 Ni4 44.01(17) . .
O36 Ni1 Ni4 44.05(17) . .
O19 Ni1 Ni4 135.0(2) . .
O15 Ni1 Ni4 134.77(19) . .
O37 Ni1 Ni4 76.6(2) . .
O18 Ni1 Ni4 118.60(16) . .
O35 Ni1 K8 127.9(3) . 1_545
O36 Ni1 K8 119.4(3) . 1_545
O19 Ni1 K8 65.2(4) . 1_545
O15 Ni1 K8 56.5(3) . 1_545
O37 Ni1 K8 44.9(3) . 1_545
O18 Ni1 K8 119.8(3) . 1_545
Ni4 Ni1 K8 121.3(2) . 1_545
O35 Ni2 O39 82.9(2) . .
O35 Ni2 O27 174.1(3) . .
O39 Ni2 O27 92.7(3) . .
O35 Ni2 O38 94.4(3) . .
O39 Ni2 O38 94.1(3) . .
O27 Ni2 O38 89.9(3) . .
O35 Ni2 O23 95.5(2) . .
O39 Ni2 O23 174.9(2) . .
O27 Ni2 O23 88.5(3) . .
O38 Ni2 O23 90.9(3) . .
O35 Ni2 O25 98.4(2) . .
O39 Ni2 O25 97.2(2) . .
O27 Ni2 O25 78.1(2) . .
O38 Ni2 O25 163.8(3) . .
O23 Ni2 O25 78.1(2) . .
O35 Ni2 Ni4 44.57(17) . .
O39 Ni2 Ni4 44.39(17) . .
O27 Ni2 Ni4 133.0(2) . .
O38 Ni2 Ni4 77.9(2) . .
O23 Ni2 Ni4 136.13(19) . .
O25 Ni2 Ni4 118.25(16) . .
O36 Ni3 O39 83.5(2) . .
O36 Ni3 O30 176.9(3) . .
O39 Ni3 O30 94.1(3) . .
O36 Ni3 O40 94.7(3) . .
O39 Ni3 O40 95.1(3) . .
O30 Ni3 O40 87.6(3) . .
O36 Ni3 O33 94.2(3) . .
O39 Ni3 O33 175.3(2) . .
O30 Ni3 O33 88.1(3) . .
O40 Ni3 O33 89.2(3) . .
O36 Ni3 O32 99.4(2) . .
O39 Ni3 O32 98.7(2) . .
O30 Ni3 O32 78.9(2) . .
O40 Ni3 O32 161.3(2) . .
O33 Ni3 O32 77.5(2) . .
O36 Ni3 Ni4 44.80(17) . .
O39 Ni3 Ni4 44.58(17) . .
O30 Ni3 Ni4 133.9(2) . .
O40 Ni3 Ni4 78.93(19) . .
O33 Ni3 Ni4 134.95(19) . .
O32 Ni3 Ni4 119.79(16) . .
O36 Ni3 K5 125.53(19) . .
O39 Ni3 K5 131.33(19) . .
O30 Ni3 K5 57.6(2) . .
O40 Ni3 K5 50.0(2) . .
O33 Ni3 K5 53.3(2) . .
O32 Ni3 K5 111.32(17) . .
Ni4 Ni3 K5 128.80(8) . .
O41 Ni4 O42 87.0(3) . .
O41 Ni4 O39 176.4(3) . .
O42 Ni4 O39 96.2(3) . .
O41 Ni4 O35 96.9(3) . .
O42 Ni4 O35 97.5(3) . .
O39 Ni4 O35 81.1(2) . .
O41 Ni4 O36 95.5(3) . .
O42 Ni4 O36 176.9(2) . .
O39 Ni4 O36 81.2(2) . .
O35 Ni4 O36 80.4(2) . .
O41 Ni4 O43 85.8(3) . .
O42 Ni4 O43 85.1(3) . .
O39 Ni4 O43 96.0(3) . .
O35 Ni4 O43 176.3(3) . .
O36 Ni4 O43 96.8(3) . .
O41 Ni4 Ni3 134.0(2) . .
O42 Ni4 Ni3 135.1(2) . .
O39 Ni4 Ni3 43.56(17) . .
O35 Ni4 Ni3 94.70(17) . .
O36 Ni4 Ni3 43.26(16) . .
O43 Ni4 Ni3 81.57(19) . .
O41 Ni4 Ni2 135.8(2) . .
O42 Ni4 Ni2 81.86(18) . .
O39 Ni4 Ni2 43.67(17) . .
O35 Ni4 Ni2 43.29(16) . .
O36 Ni4 Ni2 95.07(16) . .
O43 Ni4 Ni2 135.1(2) . .
Ni3 Ni4 Ni2 78.09(4) . .
O41 Ni4 Ni1 82.53(19) . .
O42 Ni4 Ni1 136.2(2) . .
O39 Ni4 Ni1 94.04(16) . .
O35 Ni4 Ni1 42.58(16) . .
O36 Ni4 Ni1 42.71(16) . .
O43 Ni4 Ni1 135.8(2) . .
Ni3 Ni4 Ni1 76.66(4) . .
Ni2 Ni4 Ni1 76.80(4) . .
O41 Ni4 K1 51.7(2) . .
O42 Ni4 K1 52.57(18) . .
O39 Ni4 K1 131.72(17) . .
O35 Ni4 K1 132.16(17) . .
O36 Ni4 K1 130.51(17) . .
O43 Ni4 K1 51.57(19) . .
Ni3 Ni4 K1 133.11(6) . .
Ni2 Ni4 K1 134.42(6) . .
Ni1 Ni4 K1 134.23(6) . .
O25 Si1 O18 109.2(3) . .
O25 Si1 O32 111.4(3) . .
O18 Si1 O32 110.1(3) . .
O25 Si1 O6 108.6(3) . .
O18 Si1 O6 109.4(3) . .
O32 Si1 O6 108.1(3) . .
W1 O1 K2 148.2(4) . .
W1 O1 K4 107.8(3) . 2_564
K2 O1 K4 102.6(2) . 2_564
W1 O2 W5 148.7(3) . .
W1 O2 Na1 102.2(3) . .
W5 O2 Na1 107.7(3) . .
W1 O3 W6 147.9(3) . .
W1 O3 K3 108.2(3) . 2_564
W6 O3 K3 102.1(2) . 2_564
W1 O3 K4 92.4(2) . 2_564
W6 O3 K4 97.6(2) . 2_564
K3 O3 K4 90.60(18) 2_564 2_564
W2 O4 W1 119.3(3) . .
W2 O4 K3 99.0(2) . 2_564
W1 O4 K3 101.9(3) . 2_564
W3 O5 W1 120.4(3) . .
W3 O5 Na1 101.1(3) . .
W1 O5 Na1 98.9(3) . .
Si1 O6 W2 124.2(3) . .
Si1 O6 W1 122.8(3) . .
W2 O6 W1 92.6(2) . .
Si1 O6 W3 124.0(3) . .
W2 O6 W3 92.3(2) . .
W1 O6 W3 91.8(2) . .
W2 O7 K4 103.9(3) . 1_655
W2 O8 W7 149.4(4) . .
W2 O8 K3 106.8(3) . 2_564
W7 O8 K3 102.1(3) . 2_564
W2 O9 W8 148.7(4) . .
W2 O9 K2 106.0(3) . 2_565
W8 O9 K2 103.2(3) . 2_565
W2 O9 K4 96.4(2) . 1_655
W8 O9 K4 94.8(2) . 1_655
K2 O9 K4 89.74(18) 2_565 1_655
W3 O10 W2 119.7(3) . .
W3 O10 K6 120.8(3) . .
W2 O10 K6 111.0(3) . .
W3 O10 K2 98.4(3) . 2_565
W2 O10 K2 102.9(3) . 2_565
K6 O10 K2 98.2(2) . 2_565
W3 O11 K3 154.2(4) . .
W3 O11 K7 97.7(3) . 2_565
K3 O11 K7 92.5(3) . 2_565
W3 O12 W9 149.9(3) . .
W3 O12 K2 105.4(3) . 2_565
W9 O12 K2 103.4(2) . 2_565
W3 O13 W4 149.2(4) . .
W3 O13 Na1 102.4(3) . .
W4 O13 Na1 106.5(3) . .
W3 O13 K7 92.8(3) . 2_565
W4 O13 K7 90.1(3) . 2_565
Na1 O13 K7 104.9(3) . 2_565
W4 O14 K7 103.0(3) . 2_565
W4 O15 Ni1 112.9(3) . .
W4 O15 K8 134.0(4) . 1_545
Ni1 O15 K8 89.6(4) . 1_545
W9 O16 W4 154.9(4) . .
W4 O17 W5 119.2(3) . .
W4 O17 Na1 103.1(3) . .
W5 O17 Na1 103.7(3) . .
Si1 O18 Ni1 123.4(3) . .
Si1 O18 W5 126.0(3) . .
Ni1 O18 W5 89.55(19) . .
Si1 O18 W4 125.4(3) . .
Ni1 O18 W4 90.5(2) . .
W5 O18 W4 91.2(2) . .
W5 O19 Ni1 113.6(3) . .
W5 O19 K8 132.2(4) . 1_545
Ni1 O19 K8 81.7(3) . 1_545
W6 O21 W5 156.1(4) . .
W6 O22 K4 110.0(3) . 2_564
W6 O23 Ni2 111.4(3) . .
W6 O23 K6 90.1(3) . 2_564
Ni2 O23 K6 106.2(3) . 2_564
W7 O24 W6 119.2(3) . .
W7 O24 K3 106.5(3) . 2_564
W6 O24 K3 108.0(3) . 2_564
W7 O24 K6 103.0(3) . 2_564
W6 O24 K6 106.0(3) . 2_564
K3 O24 K6 114.4(2) 2_564 2_564
Si1 O25 Ni2 124.3(3) . .
Si1 O25 W6 126.7(3) . .
Ni2 O25 W6 89.5(2) . .
Si1 O25 W7 124.7(3) . .
Ni2 O25 W7 88.9(2) . .
W6 O25 W7 91.6(2) . .
W7 O26 K2 145.1(3) . 1_655
W7 O27 Ni2 112.6(3) . .
W7 O27 K6 89.5(3) . 2_564
Ni2 O27 K6 109.9(3) . 2_564
W7 O28 W8 157.7(3) . .
W8 O29 K3 141.9(4) . 1_655
W8 O29 K4 113.0(3) . 1_655
K3 O29 K4 102.1(2) 1_655 1_655
W8 O30 Ni3 111.4(3) . .
W8 O30 K5 124.5(3) . .
Ni3 O30 K5 86.6(2) . .
W8 O31 W9 118.7(3) . .
W8 O31 K2 108.9(3) . 2_565
W9 O31 K2 105.3(2) . 2_565
Si1 O32 Ni3 123.5(3) . .
Si1 O32 W8 125.3(3) . .
Ni3 O32 W8 89.5(2) . .
Si1 O32 W9 125.6(3) . .
Ni3 O32 W9 90.3(2) . .
W8 O32 W9 92.2(2) . .
W9 O33 Ni3 113.0(3) . .
W9 O33 K5 125.9(3) . .
Ni3 O33 K5 90.4(2) . .
Ni1 O35 Ni2 131.2(3) . .
Ni1 O35 Ni4 93.4(2) . .
Ni2 O35 Ni4 92.1(2) . .
Ni3 O36 Ni1 130.7(3) . .
Ni3 O36 Ni4 91.9(2) . .
Ni1 O36 Ni4 93.2(3) . .
C1 O37 Ni1 129.6(6) . .
C1 O37 K8 128.2(7) . 1_545
Ni1 O37 K8 101.7(4) . 1_545
C13 O38 Ni2 129.5(7) . .
Ni3 O39 Ni2 131.7(3) . .
Ni3 O39 Ni4 91.9(2) . .
Ni2 O39 Ni4 91.9(2) . .
C7 O40 Ni3 128.0(6) . .
C7 O40 K5 138.0(6) . .
Ni3 O40 K5 93.8(3) . .
C1 O41 Ni4 124.1(6) . .
C1 O41 K1 143.7(6) . .
Ni4 O41 K1 92.2(3) . .
C13 O42 Ni4 124.4(6) . .
C13 O42 K1 144.4(6) . .
Ni4 O42 K1 91.1(2) . .
C7 O43 Ni4 123.9(6) . .
C7 O43 K1 144.3(6) . .
Ni4 O43 K1 91.5(3) . .
C5 S1 C4 93.4(6) . .
C5 S1 K1 73.2(5) . .
C4 S1 K1 70.1(5) . .
C11 S2 C12 91.8(6) . .
C11 S2 K8 164.9(6) . 1_645
C12 S2 K8 84.5(6) . 1_645
C11 S2 K1 70.9(5) . .
C12 S2 K1 73.5(5) . .
K8 S2 K1 94.0(3) 1_645 .
C17 S3 C18 94.6(8) . .
C17 S3 K8 158.3(6) . 1_645
C18 S3 K8 85.7(7) . 1_645
C17 S3 K1 67.9(5) . .
C18 S3 K1 74.3(6) . .
K8 S3 K1 91.5(3) 1_645 .
O41 C1 O37 127.1(9) . .
O41 C1 C2 118.3(9) . .
O37 C1 C2 114.2(9) . .
C3 C2 C1 114.3(9) . .
C3 C2 H2A 108.7 . .
C1 C2 H2A 108.7 . .
C3 C2 H2B 108.7 . .
C1 C2 H2B 108.7 . .
H2A C2 H2B 107.6 . .
C4 C3 C6 110.3(11) . .
C4 C3 C2 124.6(11) . .
C6 C3 C2 125.1(10) . .
C4 C3 K1 80.6(8) . .
C6 C3 K1 76.3(7) . .
C2 C3 K1 109.5(6) . .
C3 C4 S1 112.5(10) . .
C3 C4 K1 76.5(7) . .
S1 C4 K1 82.3(6) . .
C3 C4 H4 123.7 . .
S1 C4 H4 123.7 . .
K1 C4 H4 109.3 . .
C6 C5 S1 110.9(10) . .
C6 C5 K7 91.9(9) . 1_645
S1 C5 K7 115.6(7) . 1_645
C6 C5 K1 71.4(7) . .
S1 C5 K1 80.7(6) . .
K7 C5 K1 160.5(5) 1_645 .
C6 C5 H5 124.5 . .
S1 C5 H5 124.5 . .
K7 C5 H5 65.9 1_645 .
K1 C5 H5 115.1 . .
C3 C6 C5 112.6(11) . .
C3 C6 K1 79.9(6) . .
C5 C6 K1 84.9(8) . .
C3 C6 K7 119.9(8) . 1_645
C5 C6 K7 63.8(8) . 1_645
K1 C6 K7 147.1(4) . 1_645
C3 C6 H6 123.7 . .
C5 C6 H6 123.7 . .
K1 C6 H6 103.8 . .
K7 C6 H6 87.1 1_645 .
O43 C7 O40 127.4(9) . .
O43 C7 C8 117.1(9) . .
O40 C7 C8 115.3(9) . .
C9 C8 C7 117.4(10) . .
C9 C8 H8A 107.9 . .
C7 C8 H8A 107.9 . .
C9 C8 H8B 107.9 . .
C7 C8 H8B 107.9 . .
H8A C8 H8B 107.2 . .
C12 C9 C10 112.0(11) . .
C12 C9 C8 125.8(12) . .
C10 C9 C8 122.2(12) . .
C12 C9 K1 83.3(9) . .
C10 C9 K1 76.2(7) . .
C8 C9 K1 108.2(7) . .
C11 C10 C9 112.9(13) . .
C11 C10 K1 80.9(8) . .
C9 C10 K1 80.3(7) . .
C11 C10 H10 123.6 . .
C9 C10 H10 123.6 . .
K1 C10 H10 107.1 . .
C10 C11 S2 111.5(9) . .
C10 C11 K1 75.7(7) . .
S2 C11 K1 82.2(5) . .
C10 C11 H11 124.2 . .
S2 C11 H11 124.2 . .
K1 C11 H11 109.9 . .
C9 C12 S2 111.8(10) . .
C9 C12 K8 165.1(11) . 1_645
S2 C12 K8 66.3(5) . 1_645
C9 C12 K1 74.7(8) . .
S2 C12 K1 78.5(6) . .
K8 C12 K1 90.6(5) 1_645 .
C9 C12 H12 124.1 . .
S2 C12 H12 124.1 . .
K8 C12 H12 59.8 1_645 .
K1 C12 H12 114.4 . .
O38 C13 O42 126.3(9) . .
O38 C13 C14 115.4(9) . .
O42 C13 C14 118.3(8) . .
C13 C14 C15 114.8(8) . .
C13 C14 H14A 108.6 . .
C15 C14 H14A 108.6 . .
C13 C14 H14B 108.6 . .
C15 C14 H14B 108.6 . .
H14A C14 H14B 107.6 . .
C18 C15 C16 114.4(11) . .
C18 C15 C14 124.0(12) . .
C16 C15 C14 121.5(11) . .
C18 C15 K1 86.9(10) . .
C16 C15 K1 73.9(7) . .
C14 C15 K1 110.0(6) . .
C15 C16 C17 110.2(12) . .
C15 C16 K1 82.1(7) . .
C17 C16 K1 81.6(8) . .
C15 C16 H16 124.9 . .
C17 C16 H16 124.9 . .
K1 C16 H16 104.3 . .
C16 C17 S3 110.9(10) . .
C16 C17 K1 74.0(7) . .
S3 C17 K1 85.8(5) . .
C16 C17 H17 124.5 . .
S3 C17 H17 124.5 . .
K1 C17 H17 107.9 . .
C15 C18 S3 109.8(10) . .
C15 C18 H18 125.1 . .
S3 C18 H18 125.1 . .
O43 K1 O41 62.2(2) . .
O43 K1 O42 61.5(2) . .
O41 K1 O42 62.0(2) . .
O43 K1 C16 125.6(3) . .
O41 K1 C16 101.5(3) . .
O42 K1 C16 65.2(3) . .
O43 K1 C6 124.9(3) . .
O41 K1 C6 64.5(2) . .
O42 K1 C6 104.1(3) . .
C16 K1 C6 77.8(3) . .
O43 K1 C10 65.9(3) . .
O41 K1 C10 101.3(3) . .
O42 K1 C10 126.5(3) . .
C16 K1 C10 157.2(4) . .
C6 K1 C10 113.2(3) . .
O43 K1 C3 105.0(2) . .
O41 K1 C3 52.1(2) . .
O42 K1 C3 107.6(2) . .
C16 K1 C3 100.4(3) . .
C6 K1 C3 23.8(2) . .
C10 K1 C3 94.1(3) . .
O43 K1 C9 52.6(2) . .
O41 K1 C9 105.3(2) . .
O42 K1 C9 107.3(2) . .
C16 K1 C9 143.8(3) . .
C6 K1 C9 136.1(3) . .
C10 K1 C9 23.5(3) . .
C3 K1 C9 115.2(3) . .
O43 K1 C17 145.6(3) . .
O41 K1 C17 120.8(3) . .
O42 K1 C17 88.7(3) . .
C16 K1 C17 24.4(3) . .
C6 K1 C17 76.5(3) . .
C10 K1 C17 135.4(4) . .
C3 K1 C17 100.1(3) . .
C9 K1 C17 133.2(3) . .
O43 K1 C11 88.6(3) . .
O41 K1 C11 119.2(3) . .
O42 K1 C11 146.5(3) . .
C16 K1 C11 136.7(4) . .
C6 K1 C11 105.6(3) . .
C10 K1 C11 23.4(3) . .
C3 K1 C11 93.9(3) . .
C9 K1 C11 39.3(3) . .
C17 K1 C11 113.0(4) . .
O43 K1 C15 106.1(3) . .
O41 K1 C15 105.9(2) . .
O42 K1 C15 52.3(2) . .
C16 K1 C15 24.0(3) . .
C6 K1 C15 100.8(3) . .
C10 K1 C15 143.2(3) . .
C3 K1 C15 122.1(3) . .
C9 K1 C15 122.5(3) . .
C17 K1 C15 39.7(3) . .
C11 K1 C15 134.1(3) . .
O43 K1 Ni4 36.89(14) . .
O41 K1 Ni4 36.13(14) . .
O42 K1 Ni4 36.33(13) . .
C16 K1 Ni4 98.4(2) . .
C6 K1 Ni4 98.6(2) . .
C10 K1 Ni4 99.5(3) . .
C3 K1 Ni4 88.18(17) . .
C9 K1 Ni4 89.39(17) . .
C17 K1 Ni4 122.8(3) . .
C11 K1 Ni4 122.8(3) . .
C15 K1 Ni4 88.59(18) . .
O1 K2 O26 138.6(2) . 1_455
O1 K2 O12 134.6(2) . 2_464
O26 K2 O12 86.60(19) 1_455 2_464
O1 K2 O31 80.2(2) . 2_464
O26 K2 O31 136.6(2) 1_455 2_464
O12 K2 O31 56.47(17) 2_464 2_464
O1 K2 O1W 66.6(2) . .
O26 K2 O1W 74.2(2) 1_455 .
O12 K2 O1W 156.1(3) 2_464 .
O31 K2 O1W 146.6(3) 2_464 .
O1 K2 O9 79.1(2) . 2_464
O26 K2 O9 133.5(2) 1_455 2_464
O12 K2 O9 66.23(18) 2_464 2_464
O31 K2 O9 55.32(19) 2_464 2_464
O1W K2 O9 117.7(3) . 2_464
O1 K2 O10 123.6(2) . 2_464
O26 K2 O10 79.0(2) 1_455 2_464
O12 K2 O10 55.90(18) 2_464 2_464
O31 K2 O10 95.02(19) 2_464 2_464
O1W K2 O10 105.5(4) . 2_464
O9 K2 O10 54.54(18) 2_464 2_464
O1 K2 O11W 81.9(4) . 2_465
O26 K2 O11W 86.7(5) 1_455 2_465
O12 K2 O11W 101.0(5) 2_464 2_465
O31 K2 O11W 79.8(6) 2_464 2_465
O1W K2 O11W 92.1(6) . 2_465
O9 K2 O11W 133.5(5) 2_464 2_465
O10 K2 O11W 153.1(5) 2_464 2_465
O1 K2 W3 146.11(17) . 2_464
O26 K2 W3 71.41(15) 1_455 2_464
O12 K2 W3 28.47(13) 2_464 2_464
O31 K2 W3 81.51(13) 2_464 2_464
O1W K2 W3 128.5(3) . 2_464
O9 K2 W3 67.03(13) 2_464 2_464
O10 K2 W3 31.15(13) 2_464 2_464
O11W K2 W3 122.4(4) 2_465 2_464
O1 K2 W9 109.27(16) . 2_464
O26 K2 W9 107.44(15) 1_455 2_464
O12 K2 W9 31.18(13) 2_464 2_464
O31 K2 W9 29.60(12) 2_464 2_464
O1W K2 W9 171.1(4) . 2_464
O9 K2 W9 67.87(13) 2_464 2_464
O10 K2 W9 83.40(13) 2_464 2_464
O11W K2 W9 79.3(5) 2_465 2_464
W3 K2 W9 59.46(3) 2_464 2_464
O1 K2 W2 95.75(17) . 2_464
O26 K2 W2 107.66(18) 1_455 2_464
O12 K2 W2 66.27(14) 2_464 2_464
O31 K2 W2 79.65(15) 2_464 2_464
O1W K2 W2 105.8(4) . 2_464
O9 K2 W2 27.60(12) 2_464 2_464
O10 K2 W2 29.66(13) 2_464 2_464
O11W K2 W2 159.5(5) 2_465 2_464
W3 K2 W2 52.87(3) 2_464 2_464
W9 K2 W2 82.30(5) 2_464 2_464
O1 K2 W8 68.32(15) . 2_464
O26 K2 W8 153.01(16) 1_455 2_464
O12 K2 W8 66.98(13) 2_464 2_464
O31 K2 W8 28.22(13) 2_464 2_464
O1W K2 W8 129.4(2) . 2_464
O9 K2 W8 30.32(12) 2_464 2_464
O10 K2 W8 81.39(14) 2_464 2_464
O11W K2 W8 103.2(5) 2_465 2_464
W3 K2 W8 82.23(5) 2_464 2_464
W9 K2 W8 51.60(3) 2_464 2_464
W2 K2 W8 57.60(4) 2_464 2_464
O29 K3 O11 139.4(2) 1_455 .
O29 K3 O24 127.1(2) 1_455 2_465
O11 K3 O24 79.9(2) . 2_465
O29 K3 O8 130.1(2) 1_455 2_465
O11 K3 O8 89.3(2) . 2_465
O24 K3 O8 56.70(19) 2_465 2_465
O29 K3 O3 78.1(2) 1_455 2_465
O11 K3 O3 136.2(2) . 2_465
O24 K3 O3 56.33(19) 2_465 2_465
O8 K3 O3 66.61(19) 2_465 2_465
O29 K3 O4 75.5(2) 1_455 2_465
O11 K3 O4 138.1(2) . 2_465
O24 K3 O4 95.15(19) 2_465 2_465
O8 K3 O4 55.43(18) 2_465 2_465
O3 K3 O4 54.28(18) 2_465 2_465
O29 K3 O12W 66.5(4) 1_455 .
O11 K3 O12W 75.1(4) . .
O24 K3 O12W 113.2(6) 2_465 .
O8 K3 O12W 163.2(4) 2_465 .
O3 K3 O12W 121.1(6) 2_465 .
O4 K3 O12W 141.3(4) 2_465 .
O29 K3 W7 146.29(17) 1_455 2_465
O11 K3 W7 72.48(16) . 2_465
O24 K3 W7 29.30(13) 2_465 2_465
O8 K3 W7 31.42(13) 2_465 2_465
O3 K3 W7 68.22(14) 2_465 2_465
O4 K3 W7 83.06(13) 2_465 2_465
O12W K3 W7 133.9(5) . 2_465
O29 K3 W2 105.81(17) 1_455 2_465
O11 K3 W2 108.37(18) . 2_465
O24 K3 W2 81.19(15) 2_465 2_465
O8 K3 W2 28.01(13) 2_465 2_465
O3 K3 W2 66.51(14) 2_465 2_465
O4 K3 W2 30.71(12) 2_465 2_465
O12W K3 W2 165.6(6) . 2_465
W7 K3 W2 59.18(4) 2_465 2_465
O29 K3 W6 98.53(17) 1_455 2_465
O11 K3 W6 106.97(18) . 2_465
O24 K3 W6 29.07(13) 2_465 2_465
O8 K3 W6 68.20(13) 2_465 2_465
O3 K3 W6 31.09(13) 2_465 2_465
O4 K3 W6 82.01(13) 2_465 2_465
O12W K3 W6 110.1(7) . 2_465
W7 K3 W6 52.26(4) 2_465 2_465
W2 K3 W6 82.65(5) 2_465 2_465
O29 K3 W1 66.31(15) 1_455 2_465
O11 K3 W1 154.30(18) . 2_465
O24 K3 W1 80.04(14) 2_465 2_465
O8 K3 W1 66.25(13) 2_465 2_465
O3 K3 W1 27.09(13) 2_465 2_465
O4 K3 W1 29.87(12) 2_465 2_465
O12W K3 W1 128.0(4) . 2_465
W7 K3 W1 82.16(5) 2_465 2_465
W2 K3 W1 52.54(4) 2_465 2_465
W6 K3 W1 57.91(4) 2_465 2_465
O29 K3 K7 116.4(2) 1_455 2_565
O11 K3 K7 46.4(2) . 2_565
O24 K3 K7 116.4(2) 2_465 2_565
O8 K3 K7 86.76(19) 2_465 2_565
O3 K3 K7 152.0(2) 2_465 2_565
O4 K3 K7 104.09(18) 2_465 2_565
O12W K3 K7 86.8(6) . 2_565
W7 K3 K7 93.74(15) 2_465 2_565
W2 K3 K7 86.04(12) 2_465 2_565
W6 K3 K7 145.02(15) 2_465 2_565
W1 K3 K7 133.94(14) 2_465 2_565
O8W K4 O2W 112.5(4) . .
O8W K4 O1 79.0(3) . 2_465
O2W K4 O1 166.6(3) . 2_465
O8W K4 O29 136.1(3) . 1_455
O2W K4 O29 107.9(3) . 1_455
O1 K4 O29 59.17(19) 2_465 1_455
O8W K4 O22 107.1(3) . 2_465
O2W K4 O22 77.3(3) . 2_465
O1 K4 O22 106.5(2) 2_465 2_465
O29 K4 O22 97.7(2) 1_455 2_465
O8W K4 O7 67.0(3) . 1_455
O2W K4 O7 77.6(3) . 1_455
O1 K4 O7 102.0(2) 2_465 1_455
O29 K4 O7 106.9(2) 1_455 1_455
O22 K4 O7 149.2(2) 2_465 1_455
O8W K4 O3 98.1(3) . 2_465
O2W K4 O3 127.4(3) . 2_465
O1 K4 O3 54.12(18) 2_465 2_465
O29 K4 O3 69.25(18) 1_455 2_465
O22 K4 O3 52.50(18) 2_465 2_465
O7 K4 O3 155.0(2) 1_455 2_465
O8W K4 O9 102.5(3) . 1_455
O2W K4 O9 98.6(3) . 1_455
O1 K4 O9 71.36(19) 2_465 1_455
O29 K4 O9 53.99(17) 1_455 1_455
O22 K4 O9 149.3(2) 2_465 1_455
O7 K4 O9 53.14(17) 1_455 1_455
O3 K4 O9 115.78(19) 2_465 1_455
O8W K4 W1 82.3(3) . 2_465
O2W K4 W1 156.7(3) . 2_465
O1 K4 W1 25.66(13) 2_465 2_465
O29 K4 W1 66.17(15) 1_455 2_465
O22 K4 W1 81.19(14) 2_465 2_465
O7 K4 W1 125.55(19) 1_455 2_465
O3 K4 W1 29.59(12) 2_465 2_465
O9 K4 W1 95.23(14) 1_455 2_465
O8W K4 W2 87.8(2) . 1_455
O2W K4 W2 82.0(2) . 1_455
O1 K4 W2 91.96(16) 2_465 1_455
O29 K4 W2 81.22(14) 1_455 1_455
O22 K4 W2 157.95(16) 2_465 1_455
O7 K4 W2 25.87(12) 1_455 1_455
O3 K4 W2 143.03(15) 2_465 1_455
O9 K4 W2 28.47(12) 1_455 1_455
W1 K4 W2 117.60(9) 2_465 1_455
O8W K4 W8 127.9(3) . 1_455
O2W K4 W8 100.4(2) . 1_455
O1 K4 W8 66.45(15) 2_465 1_455
O29 K4 W8 23.99(13) 1_455 1_455
O22 K4 W8 119.04(16) 2_465 1_455
O7 K4 W8 83.04(14) 1_455 1_455
O3 K4 W8 92.06(13) 2_465 1_455
O9 K4 W8 30.92(11) 1_455 1_455
W1 K4 W8 82.30(6) 2_465 1_455
W2 K4 W8 57.28(5) 1_455 1_455
O8W K4 W6 97.5(2) . 2_465
O2W K4 W6 101.4(3) . 2_465
O1 K4 W6 83.07(15) 2_465 2_465
O29 K4 W6 90.68(15) 1_455 2_465
O22 K4 W6 24.12(12) 2_465 2_465
O7 K4 W6 161.95(16) 1_455 2_465
O3 K4 W6 30.20(12) 2_465 2_465
O9 K4 W6 143.47(15) 1_455 2_465
W1 K4 W6 57.48(5) 2_465 2_465
W2 K4 W6 171.86(9) 1_455 2_465
W8 K4 W6 114.65(8) 1_455 2_465
O40 K5 O3W 101.4(3) . .
O40 K5 O5W 140.6(3) . 2_565
O3W K5 O5W 110.2(4) . 2_565
O40 K5 O33 64.0(2) . .
O3W K5 O33 100.8(4) . .
O5W K5 O33 86.9(3) 2_565 .
O40 K5 O9W 118.9(5) . .
O3W K5 O9W 80.3(5) . .
O5W K5 O9W 89.9(4) 2_565 .
O33 K5 O9W 176.8(4) . .
O40 K5 O30 60.4(2) . .
O3W K5 O30 156.9(3) . .
O5W K5 O30 82.4(3) 2_565 .
O33 K5 O30 59.6(2) . .
O9W K5 O30 120.0(5) . .
O40 K5 O6W 123.6(3) . .
O3W K5 O6W 53.1(3) . .
O5W K5 O6W 64.7(3) 2_565 .
O33 K5 O6W 72.6(3) . .
O9W K5 O6W 106.0(5) . .
O30 K5 O6W 122.8(3) . .
O40 K5 Ni3 36.19(15) . .
O3W K5 Ni3 121.2(3) . .
O5W K5 Ni3 105.1(2) 2_565 .
O33 K5 Ni3 36.34(14) . .
O9W K5 Ni3 145.2(5) . .
O30 K5 Ni3 35.79(13) . .
O6W K5 Ni3 108.8(2) . .
O40 K5 W9 82.26(17) . .
O3W K5 W9 107.7(3) . .
O5W K5 W9 66.2(2) 2_565 .
O33 K5 W9 20.63(14) . .
O9W K5 W9 156.2(4) . .
O30 K5 W9 58.62(14) . .
O6W K5 W9 65.5(2) . .
Ni3 K5 W9 49.28(6) . .
O40 K5 K7 88.7(2) . 2_665
O3W K5 K7 110.8(3) . 2_665
O5W K5 K7 101.2(3) 2_565 2_665
O33 K5 K7 141.9(2) . 2_665
O9W K5 K7 39.0(5) . 2_665
O30 K5 K7 84.4(2) . 2_665
O6W K5 K7 144.3(3) . 2_665
Ni3 K5 K7 106.51(16) . 2_665
W9 K5 K7 141.55(16) . 2_665
O40 K5 K6 169.6(2) . 2_565
O3W K5 K6 75.4(3) . 2_565
O5W K5 K6 37.4(2) 2_565 2_565
O33 K5 K6 106.6(2) . 2_565
O9W K5 K6 70.7(4) . 2_565
O30 K5 K6 119.75(18) . 2_565
O6W K5 K6 46.5(2) . 2_565
Ni3 K5 K6 137.43(14) . 2_565
W9 K5 K6 89.28(11) . 2_565
K7 K5 K6 101.68(14) 2_665 2_565
O4W K6 O10 120.8(4) . .
O4W K6 O5W 97.0(4) . .
O10 K6 O5W 86.5(3) . .
O4W K6 O24 114.2(3) . 2_465
O10 K6 O24 104.2(2) . 2_465
O5W K6 O24 133.2(4) . 2_465
O4W K6 O6W 68.8(3) . 2_464
O10 K6 O6W 152.3(3) . 2_464
O5W K6 O6W 66.0(3) . 2_464
O24 K6 O6W 93.0(3) 2_465 2_464
O4W K6 O27 70.7(3) . 2_465
O10 K6 O27 106.6(2) . 2_465
O5W K6 O27 165.3(3) . 2_465
O24 K6 O27 50.97(18) 2_465 2_465
O6W K6 O27 101.1(3) 2_464 2_465
O4W K6 O23 70.8(3) . 2_465
O10 K6 O23 152.4(2) . 2_465
O5W K6 O23 118.3(3) . 2_465
O24 K6 O23 50.59(18) 2_465 2_465
O6W K6 O23 53.0(2) 2_464 2_465
O27 K6 O23 50.76(17) 2_465 2_465
O4W K6 W7 99.0(3) . 2_465
O10 K6 W7 92.62(19) . 2_465
O5W K6 W7 161.8(3) . 2_465
O24 K6 W7 29.98(13) 2_465 2_465
O6W K6 W7 112.3(2) 2_464 2_465
O27 K6 W7 28.22(11) 2_465 2_465
O23 K6 W7 59.96(13) 2_465 2_465
O4W K6 W6 98.5(3) . 2_465
O10 K6 W6 132.1(2) . 2_465
O5W K6 W6 116.7(3) . 2_465
O24 K6 W6 29.27(13) 2_465 2_465
O6W K6 W6 63.9(2) 2_464 2_465
O27 K6 W6 59.25(13) 2_465 2_465
O23 K6 W6 27.68(11) 2_465 2_465
W7 K6 W6 52.24(6) 2_465 2_465
O4W K6 W2 100.8(3) . .
O10 K6 W2 27.58(15) . .
O5W K6 W2 68.8(2) . .
O24 K6 W2 131.77(19) 2_465 .
O6W K6 W2 131.5(2) 2_464 .
O27 K6 W2 120.51(18) 2_465 .
O23 K6 W2 169.1(2) 2_465 .
W7 K6 W2 116.18(12) 2_465 .
W6 K6 W2 159.09(14) 2_465 .
O4W K6 K2 95.1(3) . 2_565
O10 K6 K2 41.94(16) . 2_565
O5W K6 K2 124.2(2) . 2_565
O24 K6 K2 88.23(17) 2_465 2_565
O6W K6 K2 162.8(3) 2_464 2_565
O27 K6 K2 66.57(14) 2_465 2_565
O23 K6 K2 117.14(17) 2_465 2_565
W7 K6 K2 62.86(8) 2_465 2_565
W6 K6 K2 114.93(11) 2_465 2_565
W2 K6 K2 55.42(7) . 2_565
O4W K6 K5 61.8(3) . 2_464
O10 K6 K5 109.1(2) . 2_464
O5W K6 K5 35.7(3) . 2_464
O24 K6 K5 142.2(2) 2_465 2_464
O6W K6 K5 49.5(2) 2_464 2_464
O27 K6 K5 130.46(18) 2_465 2_464
O23 K6 K5 98.41(16) 2_465 2_464
W7 K6 K5 156.13(15) 2_465 2_464
W6 K6 K5 113.39(13) 2_465 2_464
W2 K6 K5 83.10(11) . 2_464
K2 K6 K5 128.80(14) 2_565 2_464
O10W K7 O14 70.3(7) . 2_464
O10W K7 O2W 143.7(8) . .
O14 K7 O2W 141.5(5) 2_464 .
O10W K7 O9W 91.3(7) . 2_364
O14 K7 O9W 112.9(5) 2_464 2_364
O2W K7 O9W 88.8(5) . 2_364
O10W K7 O11 78.1(6) . 2_464
O14 K7 O11 112.9(3) 2_464 2_464
O2W K7 O11 72.6(3) . 2_464
O9W K7 O11 125.7(4) 2_364 2_464
O10W K7 O13 69.3(6) . 2_464
O14 K7 O13 57.8(2) 2_464 2_464
O2W K7 O13 109.1(4) . 2_464
O9W K7 O13 160.2(6) 2_364 2_464
O11 K7 O13 55.9(2) 2_464 2_464
O10W K7 C5 132.9(8) . 1_465
O14 K7 C5 70.3(4) 2_464 1_465
O2W K7 C5 82.9(4) . 1_465
O9W K7 C5 81.2(5) 2_364 1_465
O11 K7 C5 142.0(5) 2_464 1_465
O13 K7 C5 108.7(4) 2_464 1_465
O10W K7 C6 110.5(7) . 1_465
O14 K7 C6 60.4(3) 2_464 1_465
O2W K7 C6 103.3(4) . 1_465
O9W K7 C6 68.9(4) 2_364 1_465
O11 K7 C6 164.0(4) 2_464 1_465
O13 K7 C6 113.3(3) 2_464 1_465
C5 K7 C6 24.3(3) 1_465 1_465
O10W K7 W4 78.4(7) . 2_464
O14 K7 W4 27.97(15) 2_464 2_464
O2W K7 W4 121.6(4) . 2_464
O9W K7 W4 140.7(4) 2_364 2_464
O11 K7 W4 89.5(2) 2_464 2_464
O13 K7 W4 33.91(14) 2_464 2_464
C5 K7 W4 78.9(3) 1_465 2_464
C6 K7 W4 79.4(2) 1_465 2_464
O10W K7 W3 82.6(5) . 2_464
O14 K7 W3 88.9(2) 2_464 2_464
O2W K7 W3 81.6(3) . 2_464
O9W K7 W3 154.0(4) 2_364 2_464
O11 K7 W3 28.29(15) 2_464 2_464
O13 K7 W3 31.47(14) 2_464 2_464
C5 K7 W3 121.1(4) 1_465 2_464
C6 K7 W3 136.9(3) 1_465 2_464
W4 K7 W3 62.77(12) 2_464 2_464
O10W K7 K3 61.3(7) . 2_464
O14 K7 K3 127.9(3) 2_464 2_464
O2W K7 K3 82.5(3) . 2_464
O9W K7 K3 87.1(4) 2_364 2_464
O11 K7 K3 41.02(17) 2_464 2_464
O13 K7 K3 86.9(2) 2_464 2_464
C5 K7 K3 161.5(4) 1_465 2_464
C6 K7 K3 155.0(3) 1_465 2_464
W4 K7 K3 118.7(2) 2_464 2_464
W3 K7 K3 67.68(13) 2_464 2_464
O10W K7 Na1 35.3(5) . 2_464
O14 K7 Na1 61.9(2) 2_464 2_464
O2W K7 Na1 130.0(3) . 2_464
O9W K7 Na1 126.5(5) 2_364 2_464
O11 K7 Na1 58.4(2) 2_464 2_464
O13 K7 Na1 34.45(17) 2_464 2_464
C5 K7 Na1 130.9(3) 1_465 2_464
C6 K7 Na1 120.9(3) 1_465 2_464
W4 K7 Na1 53.73(13) 2_464 2_464
W3 K7 Na1 50.68(12) 2_464 2_464
K3 K7 Na1 67.55(16) 2_464 2_464
O37 K8 O3W 106.7(6) 1_565 2_464
O37 K8 O15 60.9(3) 1_565 1_565
O3W K8 O15 153.3(7) 2_464 1_565
O37 K8 S2 146.0(8) 1_565 1_465
O3W K8 S2 71.3(4) 2_464 1_465
O15 K8 S2 105.1(5) 1_565 1_465
O37 K8 S3 128.8(7) 1_565 1_465
O3W K8 S3 72.1(4) 2_464 1_465
O15 K8 S3 134.5(6) 1_565 1_465
S2 K8 S3 83.9(3) 1_465 1_465
O37 K8 O19 57.4(3) 1_565 1_565
O3W K8 O19 144.3(7) 2_464 1_565
O15 K8 O19 51.9(3) 1_565 1_565
S2 K8 O19 140.9(5) 1_465 1_565
S3 K8 O19 93.1(5) 1_465 1_565
O37 K8 C12 135.9(6) 1_565 1_465
O3W K8 C12 100.5(5) 2_464 1_465
O15 K8 C12 79.3(4) 1_565 1_465
S2 K8 C12 29.2(3) 1_465 1_465
S3 K8 C12 92.2(4) 1_465 1_465
O19 K8 C12 112.6(5) 1_565 1_465
O37 K8 Ni1 33.4(2) 1_565 1_565
O3W K8 Ni1 140.1(5) 2_464 1_565
O15 K8 Ni1 33.81(17) 1_565 1_565
S2 K8 Ni1 138.6(5) 1_465 1_565
S3 K8 Ni1 125.5(6) 1_465 1_565
O19 K8 Ni1 33.16(16) 1_565 1_565
C12 K8 Ni1 112.8(5) 1_465 1_565
O37 K8 K1 163.5(6) 1_565 1_465
O3W K8 K1 87.8(4) 2_464 1_465
O15 K8 K1 108.9(4) 1_565 1_465
S2 K8 K1 45.90(18) 1_465 1_465
S3 K8 K1 47.55(18) 1_465 1_465
O19 K8 K1 106.2(4) 1_565 1_465
C12 K8 K1 44.8(3) 1_465 1_465
Ni1 K8 K1 131.5(4) 1_565 1_465
O1W Na1 O12W 77.8(7) . .
O1W Na1 O2 82.2(3) . .
O12W Na1 O2 128.0(7) . .
O1W Na1 O13 152.3(4) . .
O12W Na1 O13 109.8(5) . .
O2 Na1 O13 72.2(2) . .
O1W Na1 O5 97.8(4) . .
O12W Na1 O5 74.0(6) . .
O2 Na1 O5 61.8(2) . .
O13 Na1 O5 61.1(2) . .
O1W Na1 O7W 96.4(6) . .
O12W Na1 O7W 120.4(7) . .
O2 Na1 O7W 109.2(5) . .
O13 Na1 O7W 101.7(5) . .
O5 Na1 O7W 161.8(5) . .
O1W Na1 O10W 130.8(5) . 2_565
O12W Na1 O10W 72.7(10) . 2_565
O2 Na1 O10W 146.7(5) . 2_565
O13 Na1 O10W 76.0(4) . 2_565
O5 Na1 O10W 110.3(6) . 2_565
O7W Na1 O10W 67.6(9) . 2_565
O1W Na1 O17 115.8(4) . .
O12W Na1 O17 166.3(6) . .
O2 Na1 O17 59.0(2) . .
O13 Na1 O17 59.1(2) . .
O5 Na1 O17 104.2(3) . .
O7W Na1 O17 59.0(4) . .
O10W Na1 O17 95.8(7) 2_565 .
O1W Na1 W1 79.2(3) . .
O12W Na1 W1 97.3(7) . .
O2 Na1 W1 31.42(14) . .
O13 Na1 W1 73.56(18) . .
O5 Na1 W1 33.77(15) . .
O7W Na1 W1 140.5(5) . .
O10W Na1 W1 142.2(5) 2_565 .
O17 Na1 W1 87.34(19) . .
O1W Na1 W3 130.4(3) . .
O12W Na1 W3 84.2(5) . .
O2 Na1 W3 73.42(18) . .
O13 Na1 W3 31.55(14) . .
O5 Na1 W3 32.60(15) . .
O7W Na1 W3 132.1(5) . .
O10W Na1 W3 84.8(5) 2_565 .
O17 Na1 W3 87.45(19) . .
W1 Na1 W3 57.67(8) . .
O1W Na1 W4 145.1(4) . .
O12W Na1 W4 136.5(6) . .
O2 Na1 W4 70.77(18) . .
O13 Na1 W4 31.34(15) . .
O5 Na1 W4 88.7(2) . .
O7W Na1 W4 73.1(4) . .
O10W Na1 W4 76.9(5) 2_565 .
O17 Na1 W4 30.35(15) . .
W1 Na1 W4 88.19(13) . .
W3 Na1 W4 62.58(9) . .
O1W Na1 K7 163.1(4) . 2_565
O12W Na1 K7 86.4(6) . 2_565
O2 Na1 K7 112.8(2) . 2_565
O13 Na1 K7 40.6(2) . 2_565
O5 Na1 K7 83.5(2) . 2_565
O7W Na1 K7 86.3(5) . 2_565
O10W Na1 K7 35.8(4) 2_565 2_565
O17 Na1 K7 79.9(2) . 2_565
W1 Na1 K7 109.22(18) . 2_565
W3 Na1 K7 52.48(14) . 2_565
W4 Na1 K7 51.61(13) . 2_565
Na1 O1W K2 117.5(6) . .
K4 O2W K7 120.9(4) . .
K5 O3W K8 136.0(6) . 2_565
K5 O5W K6 106.9(4) 2_464 .
K6 O6W K5 83.9(3) 2_565 .
K5 O9W K7 102.9(7) . 2_665
Na1 O10W K7 108.9(6) 2_464 .
Na1 O12W K3 118.2(10) . .

loop_
_geom_bond_atom_site_label_1
_geom_bond_atom_site_label_2
_geom_bond_distance
_geom_bond_site_symmetry_2
W1 O1 1.708(6) .
W1 O3 1.856(6) .
W1 O2 1.859(6) .
W1 O5 1.960(6) .
W1 O4 1.970(6) .
W1 O6 2.350(6) .
W1 Na1 3.484(5) .
W1 K4 3.755(3) 2_564
W1 K3 3.870(3) 2_564
W2 O7 1.740(6) .
W2 O8 1.857(6) .
W2 O9 1.857(6) .
W2 O10 1.956(7) .
W2 O4 1.957(6) .
W2 O6 2.337(6) .
W2 K3 3.785(3) 2_564
W2 K2 3.853(3) 2_565
W2 K4 3.871(3) 1_655
W2 K6 3.943(5) .
W3 O11 1.725(7) .
W3 O12 1.849(6) .
W3 O13 1.886(6) .
W3 O5 1.932(6) .
W3 O10 1.955(6) .
W3 O6 2.353(6) .
W3 Na1 3.519(5) .
W3 K7 3.609(8) 2_565
W3 K2 3.739(2) 2_565
W4 O14 1.733(6) .
W4 O15 1.823(6) .
W4 O17 1.921(7) .
W4 O16 1.925(6) .
W4 O13 2.009(6) .
W4 O18 2.345(6) .
W4 K7 3.600(7) 2_565
W4 Na1 3.703(6) .
W5 O20 1.728(7) .
W5 O19 1.787(6) .
W5 O21 1.918(6) .
W5 O17 1.960(6) .
W5 O2 2.042(6) .
W5 O18 2.341(6) .
W6 O22 1.738(7) .
W6 O23 1.794(6) .
W6 O21 1.898(6) .
W6 O24 1.964(6) .
W6 O3 2.030(6) .
W6 O25 2.339(6) .
W6 K3 3.844(3) 2_564
W6 K6 3.863(5) 2_564
W6 K4 4.000(3) 2_564
W7 O26 1.725(6) .
W7 O27 1.781(6) .
W7 O28 1.894(6) .
W7 O24 1.932(6) .
W7 O8 2.018(6) .
W7 O25 2.347(6) .
W7 K6 3.767(5) 2_564
W7 K3 3.785(2) 2_564
W8 O29 1.733(6) .
W8 O30 1.807(6) .
W8 O28 1.914(6) .
W8 O31 1.949(6) .
W8 O9 2.022(6) .
W8 O32 2.327(5) .
W8 K2 3.899(2) 2_565
W8 K4 3.922(3) 1_655
W8 K3 4.138(2) 1_655
W9 O34 1.750(7) .
W9 O33 1.783(6) .
W9 O16 1.901(6) .
W9 O31 1.956(6) .
W9 O12 2.033(6) .
W9 O32 2.338(6) .
W9 K2 3.819(2) 2_565
W9 K5 4.098(4) .
Ni1 O35 2.009(6) .
Ni1 O36 2.014(6) .
Ni1 O19 2.043(7) .
Ni1 O15 2.057(6) .
Ni1 O37 2.076(7) .
Ni1 O18 2.211(6) .
Ni1 Ni4 2.9643(15) .
Ni1 K8 3.696(12) 1_545
Ni2 O35 2.016(6) .
Ni2 O39 2.030(6) .
Ni2 O27 2.060(6) .
Ni2 O38 2.061(7) .
Ni2 O23 2.088(6) .
Ni2 O25 2.219(6) .
Ni2 Ni4 2.9379(15) .
Ni3 O36 2.008(6) .
Ni3 O39 2.019(6) .
Ni3 O30 2.039(6) .
Ni3 O40 2.060(6) .
Ni3 O33 2.062(7) .
Ni3 O32 2.187(6) .
Ni3 Ni4 2.9280(15) .
Ni3 K5 3.480(4) .
Ni4 O41 2.037(6) .
Ni4 O42 2.045(6) .
Ni4 O39 2.056(6) .
Ni4 O35 2.063(6) .
Ni4 O36 2.065(6) .
Ni4 O43 2.073(7) .
Ni4 K1 3.452(3) .
Si1 O25 1.631(6) .
Si1 O18 1.632(6) .
Si1 O32 1.639(6) .
Si1 O6 1.655(6) .
O1 K2 2.654(7) .
O1 K4 2.863(8) 2_564
O2 Na1 2.578(8) .
O3 K3 2.866(7) 2_564
O3 K4 3.189(7) 2_564
O4 K3 2.950(7) 2_564
O5 Na1 2.594(8) .
O7 K4 3.065(8) 1_655
O8 K3 2.806(7) 2_564
O9 K2 2.903(7) 2_565
O9 K4 3.195(7) 1_655
O10 K6 2.793(8) .
O10 K2 2.913(7) 2_565
O11 K3 2.670(7) .
O11 K7 2.948(11) 2_565
O12 K2 2.795(6) 2_565
O13 Na1 2.593(8) .
O13 K7 2.986(10) 2_565
O14 K7 2.790(10) 2_565
O15 K8 3.084(15) 1_545
O17 Na1 2.759(9) .
O19 K8 3.390(17) 1_545
O22 K4 3.057(8) 2_564
O23 K6 3.419(8) 2_564
O24 K3 2.751(7) 2_564
O24 K6 2.829(8) 2_564
O26 K2 2.709(7) 1_655
O27 K6 3.334(8) 2_564
O29 K3 2.634(7) 1_655
O29 K4 2.905(8) 1_655
O30 K5 2.944(8) .
O31 K2 2.803(7) 2_565
O33 K5 2.789(8) .
O37 C1 1.247(12) .
O37 K8 2.666(14) 1_545
O38 C13 1.228(11) .
O40 C7 1.246(11) .
O40 K5 2.672(8) .
O41 C1 1.230(11) .
O41 K1 2.711(7) .
O42 C13 1.255(12) .
O42 K1 2.742(7) .
O43 C7 1.241(12) .
O43 K1 2.705(7) .
S1 C5 1.622(17) .
S1 C4 1.703(17) .
S1 K1 3.640(5) .
S2 C11 1.644(16) .
S2 C12 1.719(13) .
S2 K8 3.225(16) 1_645
S2 K1 3.595(5) .
S3 C17 1.643(16) .
S3 C18 1.708(14) .
S3 K8 3.274(17) 1_645
S3 K1 3.687(6) .
C1 C2 1.523(13) .
C2 C3 1.494(14) .
C2 H2A 0.9700 .
C2 H2B 0.9700 .
C3 C4 1.361(16) .
C3 C6 1.395(14) .
C3 K1 3.406(10) .
C4 K1 3.455(15) .
C4 H4 0.9300 .
C5 C6 1.427(17) .
C5 K7 3.109(17) 1_645
C5 K1 3.531(14) .
C5 H5 0.9300 .
C6 K1 3.361(13) .
C6 K7 3.463(13) 1_645
C6 H6 0.9300 .
C7 C8 1.514(15) .
C8 C9 1.498(14) .
C8 H8A 0.9700 .
C8 H8B 0.9700 .
C9 C12 1.328(17) .
C9 C10 1.382(16) .
C9 K1 3.416(11) .
C10 C11 1.38(2) .
C10 K1 3.364(13) .
C10 H10 0.9300 .
C11 K1 3.429(13) .
C11 H11 0.9300 .
C12 K8 3.51(2) 1_645
C12 K1 3.518(16) .
C12 H12 0.9300 .
C13 C14 1.527(13) .
C14 C15 1.546(14) .
C14 H14A 0.9700 .
C14 H14B 0.9700 .
C15 C18 1.35(2) .
C15 C16 1.408(17) .
C15 K1 3.431(11) .
C16 C17 1.43(2) .
C16 K1 3.327(14) .
C16 H16 0.9300 .
C17 K1 3.424(13) .
C17 H17 0.9300 .
C18 H18 0.9300 .
K2 O26 2.709(7) 1_455
K2 O12 2.795(6) 2_464
K2 O31 2.803(7) 2_464
K2 O1W 2.881(13) .
K2 O9 2.903(7) 2_464
K2 O10 2.913(7) 2_464
K2 O11W 3.11(3) 2_465
K2 W3 3.739(2) 2_464
K2 W9 3.819(2) 2_464
K2 W2 3.853(3) 2_464
K2 W8 3.899(2) 2_464
K3 O29 2.634(7) 1_455
K3 O24 2.751(7) 2_465
K3 O8 2.806(7) 2_465
K3 O3 2.866(7) 2_465
K3 O4 2.950(7) 2_465
K3 O12W 3.03(2) .
K3 W7 3.785(2) 2_465
K3 W2 3.785(3) 2_465
K3 W6 3.844(3) 2_465
K3 W1 3.870(3) 2_465
K3 K7 4.064(9) 2_565
K4 O8W 2.718(13) .
K4 O2W 2.786(11) .
K4 O1 2.863(8) 2_465
K4 O29 2.905(8) 1_455
K4 O22 3.057(8) 2_465
K4 O7 3.065(8) 1_455
K4 O3 3.189(7) 2_465
K4 O9 3.195(7) 1_455
K4 W1 3.755(3) 2_465
K4 W2 3.871(3) 1_455
K4 W8 3.922(3) 1_455
K4 W6 4.000(3) 2_465
K5 O3W 2.715(14) .
K5 O5W 2.720(13) 2_565
K5 O9W 2.82(2) .
K5 O6W 3.411(12) .
K5 K7 4.452(11) 2_665
K5 K6 4.458(6) 2_565
K6 O4W 2.725(13) .
K6 O5W 2.828(11) .
K6 O24 2.829(8) 2_465
K6 O6W 3.254(15) 2_464
K6 O27 3.334(8) 2_465
K6 O23 3.419(8) 2_465
K6 W7 3.767(5) 2_465
K6 W6 3.863(5) 2_465
K6 K2 4.314(6) 2_565
K6 K5 4.458(6) 2_464
K7 O10W 2.74(2) .
K7 O14 2.790(10) 2_464
K7 O2W 2.797(16) .
K7 O9W 2.87(2) 2_364
K7 O11 2.948(11) 2_464
K7 O13 2.986(10) 2_464
K7 C5 3.109(17) 1_465
K7 C6 3.463(13) 1_465
K7 W4 3.600(7) 2_464
K7 W3 3.609(8) 2_464
K7 K3 4.064(9) 2_464
K7 Na1 4.430(10) 2_464
K8 O37 2.666(14) 1_565
K8 O3W 2.897(19) 2_464
K8 O15 3.084(15) 1_565
K8 S2 3.225(16) 1_465
K8 S3 3.274(17) 1_465
K8 O19 3.390(17) 1_565
K8 C12 3.51(2) 1_465
K8 Ni1 3.696(12) 1_565
K8 K1 4.995(12) 1_465
Na1 O1W 2.458(18) .
Na1 O12W 2.47(3) .
Na1 O7W 2.644(17) .
Na1 O10W 2.71(3) 2_565
Na1 K7 4.430(10) 2_565
O3W K8 2.897(19) 2_565
O5W K5 2.720(13) 2_464
O6W K6 3.254(15) 2_565
O9W K7 2.87(2) 2_665
O10W Na1 2.71(3) 2_464
O11W K2 3.11(3) 2_564
